data_4338269
loop_
_publ_author_name
'Armelao, Lidia'
'Belli Dell'Amico, Daniela'
'Biagini, Paolo'
'Bottaro, Gregorio'
'Chiaberge, Stefano'
'Falvo, Paola'
'Labella, Luca'
'Marchetti, Fabio'
'Samaritani, Simona'

_publ_section_title
;
 Preparation of n,n-dialkylcarbamato lanthanide complexes by extraction of
 lanthanide ions from aqueous solution into hydrocarbons.
;
_journal_issue 10
_journal_name_full 'Inorganic chemistry'
_journal_page_first 4861
_journal_page_last 4871
_journal_paper_doi 10.1021/ic402936z
_journal_volume 53
_journal_year 2014
_chemical_formula_moiety 'C109 H216 N12 O27 Tb4, 2(C8 H20 N)'
_chemical_formula_sum 'C125 H256 N14 O27 Tb4'
_chemical_formula_weight 3023.12
_chemical_name_systematic
;
 ?
;
_space_group_IT_number 14
_symmetry_cell_setting monoclinic
_symmetry_space_group_name_Hall '-P 2ybc'
_symmetry_space_group_name_H-M 'P 1 21/c 1'
_atom_sites_solution_hydrogens geom
_atom_sites_solution_primary direct
_atom_sites_solution_secondary difmap
_audit_creation_method SHELXL-97
_cell_angle_alpha 90.00
_cell_angle_beta 92.963(2)
_cell_angle_gamma 90.00
_cell_formula_units_Z 4
_cell_length_a 31.399(6)
_cell_length_b 27.759(5)
_cell_length_c 17.295(3)
_cell_measurement_reflns_used 9796
_cell_measurement_temperature 100(2)
_cell_measurement_theta_max 27.46
_cell_measurement_theta_min 2.36
_cell_volume 15054(5)
_computing_cell_refinement 'Bruker SAINT'
_computing_data_collection 'Bruker APEX2'
_computing_data_reduction 'Bruker SAINT'
_computing_molecular_graphics 'Bruker SHELXTL'
_computing_publication_material 'WinGX publication routines (Farrugia, 1999)'
_computing_structure_refinement 'SHELXL-97 (Sheldrick, 2008)'
_computing_structure_solution 'SHELXS-97 (Sheldrick, 2008)'
_diffrn_ambient_temperature 100(2)
_diffrn_measured_fraction_theta_full 0.999
_diffrn_measured_fraction_theta_max 0.922
_diffrn_measurement_device_type 'Bruker APEX-II CCD'
_diffrn_measurement_method '\f and \w scans'
_diffrn_radiation_monochromator graphite
_diffrn_radiation_source 'sealed tube'
_diffrn_radiation_type MoK\a
_diffrn_radiation_wavelength 0.71073
_diffrn_reflns_av_R_equivalents 0.1164
_diffrn_reflns_av_sigmaI/netI 0.1391
_diffrn_reflns_limit_h_max 40
_diffrn_reflns_limit_h_min -40
_diffrn_reflns_limit_k_max 37
_diffrn_reflns_limit_k_min -37
_diffrn_reflns_limit_l_max 22
_diffrn_reflns_limit_l_min -23
_diffrn_reflns_number 141804
_diffrn_reflns_theta_full 25.00
_diffrn_reflns_theta_max 28.75
_diffrn_reflns_theta_min 1.39
_exptl_absorpt_coefficient_mu 1.922
_exptl_absorpt_correction_T_max 0.2100
_exptl_absorpt_correction_T_min 0.1338
_exptl_absorpt_correction_type multi-scan
_exptl_absorpt_process_details 'Bruker SADABS-2008-1'
_exptl_crystal_colour white
_exptl_crystal_density_diffrn 1.334
_exptl_crystal_density_method 'not measured'
_exptl_crystal_description Splinter
_exptl_crystal_F_000 6320
_exptl_crystal_size_max 0.37
_exptl_crystal_size_mid 0.29
_exptl_crystal_size_min 0.24
_refine_diff_density_max 5.364
_refine_diff_density_min -4.680
_refine_diff_density_rms 0.271
_refine_ls_extinction_method none
_refine_ls_goodness_of_fit_ref 1.089
_refine_ls_hydrogen_treatment constr
_refine_ls_matrix_type full
_refine_ls_number_parameters 1527
_refine_ls_number_reflns 36027
_refine_ls_number_restraints 104
_refine_ls_restrained_S_all 1.088
_refine_ls_R_factor_all 0.2179
_refine_ls_R_factor_gt 0.1186
_refine_ls_shift/su_max 0.005
_refine_ls_shift/su_mean 0.000
_refine_ls_structure_factor_coef Fsqd
_refine_ls_weighting_details 'calc w=1/[\s^2^(Fo^2^)+(0.0864P)^2^+724.7388P] where P=(Fo^2^+2Fc^2^)/3'
_refine_ls_weighting_scheme calc
_refine_ls_wR_factor_gt 0.2909
_refine_ls_wR_factor_ref 0.3472
_reflns_number_gt 19889
_reflns_number_total 36027
_reflns_threshold_expression >2\s(I)
_cod_data_source_file ic402936z_si_001.cif
_cod_data_source_block p21c
_cod_depositor_comments
;
The following automatic conversions were performed:

'_symmetry_cell_setting' value 'Monoclinic' changed to 'monoclinic'
according to
/usr/data/users/saulius/crontab/automatic-downloads/rss-feeds/ACS/lib/dictionaries/cif_core.dic
dictionary named 'cif_core.dic' version 2.4.2 from
2011-04-26.

'_exptl_absorpt_correction_type' value 'Multi-scan'
changed to 'multi-scan' according to
/usr/data/users/saulius/crontab/automatic-downloads/rss-feeds/ACS/lib/dictionaries/cif_core.dic
dictionary named 'cif_core.dic' version 2.4.2 from 2011-04-26.

Automatic conversion script
Id: cif_fix_values 2281 2013-09-26 08:29:07Z andrius 

 Adding full bibliography for 4338269.cif.
;
_cod_original_sg_symbol_H-M 'P 21/c'
_cod_database_code 4338269

loop_
_symmetry_equiv_pos_as_xyz
'x, y, z'
'-x, y+1/2, -z+1/2'
'-x, -y, -z'
'x, -y-1/2, z-1/2'

loop_
_atom_site_label
_atom_site_type_symbol
_atom_site_fract_x
_atom_site_fract_y
_atom_site_fract_z
_atom_site_U_iso_or_equiv
_atom_site_adp_type
_atom_site_occupancy
_atom_site_symmetry_multiplicity
_atom_site_calc_flag
_atom_site_refinement_flags
_atom_site_disorder_assembly
_atom_site_disorder_group
Tb1 Tb 0.16080(3) 0.57948(3) 0.65610(5) 0.0315(2) Uani 1 1 d . . .
Tb2 Tb 0.31974(2) 0.58136(3) 0.66256(5) 0.0301(2) Uani 1 1 d U . .
Tb3 Tb 0.32041(2) 0.45297(3) 0.79959(5) 0.02920(19) Uani 1 1 d . . .
Tb4 Tb 0.17871(3) 0.44868(3) 0.79246(5) 0.0313(2) Uani 1 1 d . . .
O1 O 0.2104(3) 0.5278(4) 0.7180(7) 0.028(2) Uani 1 1 d . . .
O2 O 0.2472(3) 0.4599(4) 0.7382(6) 0.028(2) Uani 1 1 d . . .
O3 O 0.2833(3) 0.5287(4) 0.7403(7) 0.032(3) Uani 1 1 d . . .
C1 C 0.2474(5) 0.5073(6) 0.7308(9) 0.030(4) Uani 1 1 d . . .
O11 O 0.1007(4) 0.6338(5) 0.6388(8) 0.047(3) Uani 1 1 d . . .
O12 O 0.1444(4) 0.6284(5) 0.5455(7) 0.040(3) Uani 1 1 d . . .
C11 C 0.1094(5) 0.6433(6) 0.5716(12) 0.038(4) Uani 1 1 d . . .
N1 N 0.0814(5) 0.6677(6) 0.5235(11) 0.051(4) Uani 1 1 d . . .
C12 C 0.0409(8) 0.6844(10) 0.5532(18) 0.082(8) Uani 1 1 d U . .
H12A H 0.0397 0.6727 0.6071 0.098 Uiso 1 1 calc R . .
H12B H 0.0175 0.6680 0.5227 0.098 Uiso 1 1 calc R . .
C13 C 0.0304(12) 0.7390(12) 0.554(2) 0.126(14) Uani 1 1 d U . .
H13A H 0.0266 0.7508 0.4996 0.151 Uiso 1 1 calc R . .
H13B H 0.0034 0.7444 0.5794 0.151 Uiso 1 1 calc R . .
C14 C 0.0635(11) 0.7648(11) 0.593(2) 0.114(12) Uani 1 1 d DU . .
H14A H 0.0890 0.7646 0.5612 0.136 Uiso 1 1 calc R . .
H14B H 0.0712 0.7487 0.6425 0.136 Uiso 1 1 calc R . .
C15 C 0.0499(13) 0.8195(12) 0.609(3) 0.17(2) Uani 1 1 d DU . .
H15A H 0.0737 0.8366 0.6355 0.260 Uiso 1 1 calc R . .
H15B H 0.0252 0.8198 0.6413 0.260 Uiso 1 1 calc R . .
H15C H 0.0424 0.8356 0.5595 0.260 Uiso 1 1 calc R . .
C16 C 0.0900(6) 0.6756(7) 0.4425(13) 0.050(5) Uani 1 1 d . . .
H16A H 0.1206 0.6694 0.4351 0.060 Uiso 1 1 calc R . .
H16B H 0.0841 0.7097 0.4291 0.060 Uiso 1 1 calc R . .
C17 C 0.0635(7) 0.6437(8) 0.3886(15) 0.058(6) Uani 1 1 d . . .
H17A H 0.0689 0.6526 0.3346 0.070 Uiso 1 1 calc R . .
H17B H 0.0330 0.6499 0.3966 0.070 Uiso 1 1 calc R . .
C18 C 0.0721(8) 0.5904(8) 0.3993(14) 0.059(6) Uani 1 1 d . . .
H18A H 0.0687 0.5819 0.4542 0.071 Uiso 1 1 calc R . .
H18B H 0.0504 0.5721 0.3677 0.071 Uiso 1 1 calc R . .
C19 C 0.1150(9) 0.5751(9) 0.3775(16) 0.079(8) Uani 1 1 d . . .
H19A H 0.1183 0.5404 0.3863 0.119 Uiso 1 1 calc R . .
H19B H 0.1367 0.5925 0.4091 0.119 Uiso 1 1 calc R . .
H19C H 0.1183 0.5822 0.3227 0.119 Uiso 1 1 calc R . .
O21 O 0.2048(4) 0.6404(4) 0.6973(8) 0.046(3) Uani 1 1 d . . .
O22 O 0.2748(4) 0.6400(4) 0.6988(7) 0.031(3) Uani 1 1 d . . .
C21 C 0.2410(6) 0.6467(5) 0.7316(10) 0.031(4) Uani 1 1 d . . .
N2 N 0.2421(4) 0.6638(5) 0.8062(9) 0.035(3) Uani 1 1 d . . .
C22 C 0.2021(6) 0.6731(8) 0.8425(13) 0.053(5) Uani 1 1 d . . .
H22A H 0.2059 0.6641 0.8978 0.064 Uiso 1 1 calc R . .
H22B H 0.1802 0.6513 0.8186 0.064 Uiso 1 1 calc R . .
C23 C 0.1852(6) 0.7223(8) 0.8384(11) 0.049(5) Uani 1 1 d . . .
H23A H 0.2074 0.7448 0.8592 0.059 Uiso 1 1 calc R . .
H23B H 0.1605 0.7245 0.8718 0.059 Uiso 1 1 calc R . .
C24 C 0.1704(6) 0.7386(7) 0.7536(13) 0.049(5) Uani 1 1 d . . .
H24A H 0.1946 0.7348 0.7195 0.059 Uiso 1 1 calc R . .
H24B H 0.1471 0.7173 0.7338 0.059 Uiso 1 1 calc R . .
C25 C 0.1551(8) 0.7909(8) 0.7500(16) 0.070(7) Uani 1 1 d . . .
H25A H 0.1463 0.7992 0.6965 0.105 Uiso 1 1 calc R . .
H25B H 0.1783 0.8122 0.7685 0.105 Uiso 1 1 calc R . .
H25C H 0.1308 0.7947 0.7829 0.105 Uiso 1 1 calc R . .
C26 C 0.2815(7) 0.6675(7) 0.8485(13) 0.053(5) Uani 1 1 d . . .
H26A H 0.3035 0.6518 0.8181 0.063 Uiso 1 1 calc R . .
H26B H 0.2796 0.6490 0.8972 0.063 Uiso 1 1 calc R . .
C27 C 0.2967(7) 0.7192(8) 0.8693(16) 0.066(7) Uani 1 1 d . . .
H27A H 0.2748 0.7358 0.8987 0.079 Uiso 1 1 calc R . .
H27B H 0.3234 0.7177 0.9024 0.079 Uiso 1 1 calc R . .
C28 C 0.3044(7) 0.7471(7) 0.7975(13) 0.053(5) Uani 1 1 d . . .
H28A H 0.2807 0.7406 0.7589 0.063 Uiso 1 1 calc R . .
H28B H 0.3037 0.7819 0.8100 0.063 Uiso 1 1 calc R . .
C29 C 0.3446(8) 0.7367(9) 0.7620(15) 0.065(6) Uani 1 1 d . . .
H29A H 0.3467 0.7563 0.7152 0.097 Uiso 1 1 calc R . .
H29B H 0.3456 0.7025 0.7482 0.097 Uiso 1 1 calc R . .
H29C H 0.3685 0.7443 0.7988 0.097 Uiso 1 1 calc R . .
O31 O 0.2024(3) 0.5585(4) 0.5547(7) 0.034(3) Uani 1 1 d . . .
O32 O 0.2722(3) 0.5458(4) 0.5768(7) 0.033(3) Uani 1 1 d . . .
C31 C 0.2354(5) 0.5321(6) 0.5544(9) 0.028(3) Uani 1 1 d . . .
N3 N 0.2318(4) 0.4852(5) 0.5282(8) 0.031(3) Uani 1 1 d . . .
C32 C 0.1899(4) 0.4653(6) 0.4995(10) 0.030(4) Uani 1 1 d . . .
H32A H 0.1671 0.4888 0.5094 0.036 Uiso 1 1 calc R . .
H32B H 0.1839 0.4354 0.5282 0.036 Uiso 1 1 calc R . .
C33 C 0.1893(6) 0.4544(6) 0.4144(11) 0.037(4) Uani 1 1 d . . .
H33A H 0.2134 0.4327 0.4038 0.045 Uiso 1 1 calc R . .
H33B H 0.1931 0.4847 0.3852 0.045 Uiso 1 1 calc R . .
C34 C 0.1472(6) 0.4306(6) 0.3874(10) 0.037(4) Uani 1 1 d . . .
H34A H 0.1230 0.4508 0.4021 0.045 Uiso 1 1 calc R . .
H34B H 0.1447 0.3987 0.4126 0.045 Uiso 1 1 calc R . .
C35 C 0.1460(7) 0.4242(9) 0.2971(13) 0.061(6) Uani 1 1 d . . .
H35A H 0.1191 0.4086 0.2797 0.092 Uiso 1 1 calc R . .
H35B H 0.1700 0.4041 0.2829 0.092 Uiso 1 1 calc R . .
H35C H 0.1479 0.4558 0.2725 0.092 Uiso 1 1 calc R . .
C36 C 0.2681(5) 0.4529(7) 0.5327(11) 0.038(4) Uani 1 1 d . . .
H36A H 0.2577 0.4194 0.5262 0.046 Uiso 1 1 calc R . .
H36B H 0.2823 0.4555 0.5850 0.046 Uiso 1 1 calc R . .
C37 C 0.3008(5) 0.4623(6) 0.4736(10) 0.034(4) Uani 1 1 d . . .
H37A H 0.3157 0.4930 0.4858 0.041 Uiso 1 1 calc R . .
H37B H 0.2863 0.4653 0.4216 0.041 Uiso 1 1 calc R . .
C38 C 0.3333(6) 0.4212(7) 0.4735(13) 0.051(5) Uani 1 1 d . . .
H38A H 0.3459 0.4167 0.5267 0.061 Uiso 1 1 calc R . .
H38B H 0.3184 0.3910 0.4581 0.061 Uiso 1 1 calc R . .
C39 C 0.3692(7) 0.4303(9) 0.4187(13) 0.059(6) Uani 1 1 d . . .
H39A H 0.3892 0.4032 0.4216 0.089 Uiso 1 1 calc R . .
H39B H 0.3842 0.4600 0.4339 0.089 Uiso 1 1 calc R . .
H39C H 0.3571 0.4334 0.3656 0.089 Uiso 1 1 calc R . .
O41 O 0.3244(4) 0.6258(4) 0.5427(7) 0.038(3) Uani 1 1 d . . .
O42 O 0.3709(4) 0.6441(4) 0.6397(8) 0.042(3) Uani 1 1 d . . .
C41 C 0.3582(5) 0.6484(6) 0.5702(12) 0.039(4) Uani 1 1 d . . .
N4 N 0.3792(5) 0.6760(6) 0.5193(10) 0.043(4) Uani 1 1 d . . .
C42 C 0.3690(7) 0.6769(7) 0.4361(12) 0.048(5) Uani 1 1 d . . .
H42A H 0.3702 0.7106 0.4178 0.058 Uiso 1 1 calc R . .
H42B H 0.3393 0.6653 0.4263 0.058 Uiso 1 1 calc R . .
C43 C 0.3982(7) 0.6466(8) 0.3895(16) 0.065(7) Uani 1 1 d . . .
H43A H 0.4279 0.6573 0.4008 0.078 Uiso 1 1 calc R . .
H43B H 0.3912 0.6524 0.3338 0.078 Uiso 1 1 calc R . .
C44 C 0.3957(7) 0.5924(8) 0.4049(14) 0.057(6) Uani 1 1 d . . .
H44A H 0.3997 0.5871 0.4614 0.069 Uiso 1 1 calc R . .
H44B H 0.3666 0.5812 0.3888 0.069 Uiso 1 1 calc R . .
C45 C 0.4259(8) 0.5631(10) 0.3667(17) 0.075(8) Uani 1 1 d . . .
H45A H 0.4213 0.5292 0.3795 0.112 Uiso 1 1 calc R . .
H45B H 0.4549 0.5726 0.3841 0.112 Uiso 1 1 calc R . .
H45C H 0.4221 0.5676 0.3106 0.112 Uiso 1 1 calc R . .
C46 C 0.4164(7) 0.7049(7) 0.5501(14) 0.058(6) Uani 1 1 d . . .
H46A H 0.4403 0.7015 0.5153 0.070 Uiso 1 1 calc R . .
H46B H 0.4261 0.6926 0.6018 0.070 Uiso 1 1 calc R . .
C47 C 0.4040(8) 0.7595(9) 0.5566(16) 0.068(7) Uani 1 1 d . . .
H47A H 0.3922 0.7706 0.5055 0.081 Uiso 1 1 calc R . .
H47B H 0.3811 0.7625 0.5937 0.081 Uiso 1 1 calc R . .
C48 C 0.4408(9) 0.7922(8) 0.5828(17) 0.075(8) Uani 1 1 d . . .
H48A H 0.4653 0.7855 0.5507 0.089 Uiso 1 1 calc R . .
H48B H 0.4321 0.8261 0.5737 0.089 Uiso 1 1 calc R . .
C49 C 0.4546(7) 0.7862(10) 0.6659(16) 0.076(8) Uani 1 1 d . . .
H49A H 0.4783 0.8083 0.6790 0.114 Uiso 1 1 calc R . .
H49B H 0.4641 0.7530 0.6752 0.114 Uiso 1 1 calc R . .
H49C H 0.4307 0.7935 0.6983 0.114 Uiso 1 1 calc R . .
O51 O 0.3589(4) 0.5842(4) 0.7788(7) 0.033(3) Uani 1 1 d U . .
O52 O 0.3675(4) 0.5117(4) 0.8344(8) 0.043(3) Uani 1 1 d . . .
C51 C 0.3796(5) 0.5541(6) 0.8203(10) 0.034(4) Uani 1 1 d U . .
N5 N 0.4180(5) 0.5673(6) 0.8527(11) 0.051(5) Uani 1 1 d . . .
C52 C 0.4404(6) 0.6127(7) 0.8260(14) 0.054(6) Uani 1 1 d . . .
H52A H 0.4709 0.6055 0.8201 0.065 Uiso 1 1 calc R . .
H52B H 0.4278 0.6224 0.7746 0.065 Uiso 1 1 calc R . .
C53 C 0.4367(8) 0.6539(8) 0.8815(16) 0.067(7) Uani 1 1 d . . .
H53A H 0.4512 0.6458 0.9320 0.080 Uiso 1 1 calc R . .
H53B H 0.4063 0.6606 0.8899 0.080 Uiso 1 1 calc R . .
C54 C 0.4576(8) 0.6981(8) 0.8464(15) 0.065(7) Uani 1 1 d . . .
H54A H 0.4422 0.7047 0.7961 0.079 Uiso 1 1 calc R . .
H54B H 0.4521 0.7258 0.8806 0.079 Uiso 1 1 calc R . .
C55 C 0.5043(8) 0.6983(9) 0.832(2) 0.094(10) Uani 1 1 d U . .
H55A H 0.5122 0.7294 0.8103 0.141 Uiso 1 1 calc R . .
H55B H 0.5107 0.6724 0.7964 0.141 Uiso 1 1 calc R . .
H55C H 0.5207 0.6933 0.8816 0.141 Uiso 1 1 calc R . .
C56 C 0.4434(7) 0.5337(7) 0.8994(12) 0.050(5) Uani 1 1 d . . .
H56A H 0.4246 0.5167 0.9346 0.060 Uiso 1 1 calc R . .
H56B H 0.4647 0.5520 0.9319 0.060 Uiso 1 1 calc R . .
C57 C 0.4667(5) 0.4965(6) 0.8530(11) 0.039(4) Uani 1 1 d . . .
H57A H 0.4454 0.4772 0.8222 0.047 Uiso 1 1 calc R . .
H57B H 0.4846 0.5135 0.8163 0.047 Uiso 1 1 calc R . .
C58 C 0.4946(6) 0.4628(7) 0.9019(14) 0.054(6) Uani 1 1 d . . .
H58A H 0.5149 0.4820 0.9349 0.064 Uiso 1 1 calc R . .
H58B H 0.4765 0.4442 0.9364 0.064 Uiso 1 1 calc R . .
C59 C 0.5187(7) 0.4290(8) 0.8552(15) 0.061(6) Uani 1 1 d . . .
H59A H 0.5360 0.4078 0.8896 0.091 Uiso 1 1 calc R . .
H59B H 0.5374 0.4471 0.8221 0.091 Uiso 1 1 calc R . .
H59C H 0.4988 0.4095 0.8229 0.091 Uiso 1 1 calc R . .
O61 O 0.3646(4) 0.5247(4) 0.6267(7) 0.035(3) Uani 1 1 d . . .
O62 O 0.3529(4) 0.4545(4) 0.6827(7) 0.037(3) Uani 1 1 d . . .
C61 C 0.3763(5) 0.4830(6) 0.6482(10) 0.031(4) Uani 1 1 d . . .
N6 N 0.4172(4) 0.4695(5) 0.6322(9) 0.035(3) Uani 1 1 d . . .
C62 C 0.4437(6) 0.5030(6) 0.5905(11) 0.038(4) Uani 1 1 d . . .
H62A H 0.4259 0.5176 0.5477 0.045 Uiso 1 1 calc R . .
H62B H 0.4666 0.4845 0.5669 0.045 Uiso 1 1 calc R . .
C63 C 0.4637(6) 0.5428(8) 0.6383(12) 0.051(5) Uani 1 1 d . . .
H63A H 0.4813 0.5285 0.6816 0.061 Uiso 1 1 calc R . .
H63B H 0.4409 0.5620 0.6610 0.061 Uiso 1 1 calc R . .
C64 C 0.4912(7) 0.5759(8) 0.5930(13) 0.058(6) Uani 1 1 d . . .
H64A H 0.4736 0.5902 0.5498 0.069 Uiso 1 1 calc R . .
H64B H 0.5141 0.5568 0.5704 0.069 Uiso 1 1 calc R . .
C65 C 0.5112(8) 0.6159(9) 0.6421(15) 0.067(7) Uani 1 1 d . . .
H65A H 0.5283 0.6365 0.6098 0.100 Uiso 1 1 calc R . .
H65B H 0.5295 0.6019 0.6839 0.100 Uiso 1 1 calc R . .
H65C H 0.4886 0.6351 0.6643 0.100 Uiso 1 1 calc R . .
C66 C 0.4360(6) 0.4253(7) 0.6614(12) 0.044(5) Uani 1 1 d . . .
H66A H 0.4178 0.4118 0.7010 0.053 Uiso 1 1 calc R . .
H66B H 0.4642 0.4326 0.6869 0.053 Uiso 1 1 calc R . .
C67 C 0.4416(6) 0.3879(7) 0.5993(13) 0.049(5) Uani 1 1 d . . .
H67A H 0.4132 0.3776 0.5781 0.059 Uiso 1 1 calc R . .
H67B H 0.4569 0.4025 0.5566 0.059 Uiso 1 1 calc R . .
C68 C 0.4659(7) 0.3444(7) 0.6289(15) 0.057(6) Uani 1 1 d . . .
H68A H 0.4490 0.3268 0.6665 0.068 Uiso 1 1 calc R . .
H68B H 0.4932 0.3545 0.6553 0.068 Uiso 1 1 calc R . .
C69 C 0.4748(9) 0.3112(9) 0.5591(18) 0.081(8) Uani 1 1 d . . .
H69A H 0.4910 0.2829 0.5776 0.122 Uiso 1 1 calc R . .
H69B H 0.4914 0.3289 0.5220 0.122 Uiso 1 1 calc R . .
H69C H 0.4477 0.3008 0.5339 0.122 Uiso 1 1 calc R . .
O71 O 0.3820(4) 0.4012(4) 0.8221(8) 0.039(3) Uani 1 1 d . . .
O72 O 0.3440(4) 0.4148(4) 0.9245(7) 0.034(3) Uani 1 1 d . . .
C71 C 0.3754(6) 0.3957(7) 0.8940(14) 0.047(5) Uani 1 1 d . . .
N7 N 0.4021(5) 0.3673(6) 0.9384(10) 0.044(4) Uani 1 1 d . . .
C72 C 0.4371(6) 0.3405(7) 0.9058(14) 0.053(6) Uani 1 1 d . . .
H72A H 0.4639 0.3470 0.9369 0.064 Uiso 1 1 calc R . .
H72B H 0.4410 0.3517 0.8523 0.064 Uiso 1 1 calc R . .
C73 C 0.4283(8) 0.2869(9) 0.905(2) 0.083(9) Uani 1 1 d . . .
H73A H 0.4531 0.2698 0.8851 0.100 Uiso 1 1 calc R . .
H73B H 0.4248 0.2758 0.9588 0.100 Uiso 1 1 calc R . .
C74 C 0.3905(9) 0.2744(10) 0.858(2) 0.091(10) Uani 1 1 d . . .
H74A H 0.3943 0.2843 0.8037 0.110 Uiso 1 1 calc R . .
H74B H 0.3657 0.2920 0.8767 0.110 Uiso 1 1 calc R . .
C75 C 0.3812(10) 0.2173(10) 0.861(2) 0.105(11) Uani 1 1 d U . .
H75A H 0.3554 0.2100 0.8286 0.157 Uiso 1 1 calc R . .
H75B H 0.3773 0.2075 0.9141 0.157 Uiso 1 1 calc R . .
H75C H 0.4055 0.1998 0.8407 0.157 Uiso 1 1 calc R . .
C76 C 0.3968(6) 0.3652(8) 1.0223(12) 0.051(5) Uani 1 1 d . . .
H76A H 0.4125 0.3368 1.0436 0.061 Uiso 1 1 calc R . .
H76B H 0.3662 0.3602 1.0311 0.061 Uiso 1 1 calc R . .
C77 C 0.4121(7) 0.4099(7) 1.0673(12) 0.049(5) Uani 1 1 d . . .
H77A H 0.4431 0.4140 1.0616 0.058 Uiso 1 1 calc R . .
H77B H 0.3975 0.4387 1.0450 0.058 Uiso 1 1 calc R . .
C78 C 0.4038(7) 0.4067(7) 1.1514(13) 0.053(5) Uani 1 1 d . . .
H78A H 0.4215 0.3805 1.1749 0.063 Uiso 1 1 calc R . .
H78B H 0.3735 0.3978 1.1566 0.063 Uiso 1 1 calc R . .
C79 C 0.4133(8) 0.4543(9) 1.1982(14) 0.064(6) Uani 1 1 d . . .
H79A H 0.4072 0.4493 1.2526 0.096 Uiso 1 1 calc R . .
H79B H 0.3952 0.4803 1.1765 0.096 Uiso 1 1 calc R . .
H79C H 0.4433 0.4631 1.1945 0.096 Uiso 1 1 calc R . .
O81 O 0.2786(4) 0.4739(4) 0.8991(7) 0.033(3) Uani 1 1 d . . .
O82 O 0.2103(4) 0.4985(5) 0.8874(8) 0.042(3) Uani 1 1 d . . .
C81 C 0.2480(5) 0.5012(5) 0.9152(9) 0.026(3) Uani 1 1 d . . .
N8 N 0.2549(5) 0.5343(5) 0.9721(11) 0.048(4) Uani 1 1 d U . .
C82 C 0.2960(6) 0.5332(8) 1.0215(17) 0.065(7) Uani 1 1 d . . .
H82A H 0.2896 0.5374 1.0766 0.078 Uiso 1 1 calc R . .
H82B H 0.3099 0.5015 1.0161 0.078 Uiso 1 1 calc R . .
C83 C 0.3258(6) 0.5723(8) 0.9983(12) 0.050(5) Uani 1 1 d . . .
H83A H 0.3115 0.6041 0.9997 0.060 Uiso 1 1 calc R . .
H83B H 0.3349 0.5666 0.9451 0.060 Uiso 1 1 calc R . .
C84 C 0.3663(9) 0.5713(11) 1.0586(17) 0.080(8) Uani 1 1 d U . .
H84A H 0.3766 0.5376 1.0625 0.096 Uiso 1 1 calc R . .
H84B H 0.3892 0.5906 1.0365 0.096 Uiso 1 1 calc R . .
C85 C 0.3605(8) 0.5886(10) 1.136(2) 0.091(11) Uani 1 1 d . . .
H85A H 0.3874 0.5860 1.1673 0.136 Uiso 1 1 calc R . .
H85B H 0.3386 0.5692 1.1604 0.136 Uiso 1 1 calc R . .
H85C H 0.3514 0.6224 1.1344 0.136 Uiso 1 1 calc R . .
C86 C 0.2217(6) 0.5674(6) 0.9925(12) 0.045(4) Uani 1 1 d U . .
H86A H 0.2020 0.5724 0.9467 0.053 Uiso 1 1 calc R . .
H86B H 0.2349 0.5989 1.0060 0.053 Uiso 1 1 calc R . .
C87 C 0.1966(7) 0.5510(8) 1.0587(14) 0.058(5) Uani 1 1 d U . .
H87A H 0.2166 0.5392 1.1006 0.070 Uiso 1 1 calc R . .
H87B H 0.1785 0.5235 1.0412 0.070 Uiso 1 1 calc R . .
C88 C 0.1680(9) 0.5897(10) 1.0921(18) 0.084(9) Uani 1 1 d . . .
H88A H 0.1863 0.6170 1.1099 0.101 Uiso 1 1 calc R . .
H88B H 0.1483 0.6017 1.0500 0.101 Uiso 1 1 calc R . .
C89 C 0.1429(10) 0.5744(12) 1.1561(19) 0.092(10) Uani 1 1 d . . .
H89A H 0.1253 0.6014 1.1724 0.138 Uiso 1 1 calc R . .
H89B H 0.1620 0.5642 1.1996 0.138 Uiso 1 1 calc R . .
H89C H 0.1244 0.5475 1.1394 0.138 Uiso 1 1 calc R . .
O91 O 0.2906(3) 0.3769(4) 0.7851(7) 0.029(2) Uani 1 1 d . . .
O92 O 0.2204(4) 0.3755(4) 0.8020(7) 0.036(3) Uani 1 1 d . . .
C91 C 0.2523(5) 0.3672(5) 0.7631(11) 0.032(4) Uani 1 1 d U . .
N9 N 0.2455(4) 0.3456(5) 0.6898(8) 0.031(3) Uani 1 1 d . . .
C92 C 0.2827(6) 0.3371(7) 0.6457(12) 0.045(5) Uani 1 1 d . . .
H92A H 0.3014 0.3657 0.6518 0.054 Uiso 1 1 calc R . .
H92B H 0.2731 0.3353 0.5904 0.054 Uiso 1 1 calc R . .
C93 C 0.3095(6) 0.2934(5) 0.6641(12) 0.040(4) Uani 1 1 d . . .
H93A H 0.3180 0.2934 0.7201 0.048 Uiso 1 1 calc R . .
H93B H 0.2923 0.2641 0.6529 0.048 Uiso 1 1 calc R . .
C94 C 0.3487(7) 0.2918(8) 0.6186(16) 0.061(6) Uani 1 1 d . . .
H94A H 0.3401 0.2958 0.5631 0.073 Uiso 1 1 calc R . .
H94B H 0.3671 0.3194 0.6342 0.073 Uiso 1 1 calc R . .
C95 C 0.3737(7) 0.2470(9) 0.6281(17) 0.078(8) Uani 1 1 d U . .
H95A H 0.3984 0.2485 0.5957 0.117 Uiso 1 1 calc R . .
H95B H 0.3558 0.2194 0.6125 0.117 Uiso 1 1 calc R . .
H95C H 0.3836 0.2434 0.6825 0.117 Uiso 1 1 calc R . .
C96 C 0.2027(7) 0.3351(7) 0.6613(14) 0.056(6) Uani 1 1 d . . .
H96A H 0.1962 0.3527 0.6123 0.067 Uiso 1 1 calc R . .
H96B H 0.1822 0.3457 0.6995 0.067 Uiso 1 1 calc R . .
C97 C 0.1977(6) 0.2781(6) 0.6467(11) 0.043(5) Uani 1 1 d . . .
H97A H 0.1685 0.2714 0.6254 0.052 Uiso 1 1 calc R . .
H97B H 0.2179 0.2680 0.6076 0.052 Uiso 1 1 calc R . .
C98 C 0.2061(7) 0.2484(6) 0.7199(12) 0.044(5) Uani 1 1 d . . .
H98A H 0.1827 0.2536 0.7552 0.053 Uiso 1 1 calc R . .
H98B H 0.2331 0.2593 0.7467 0.053 Uiso 1 1 calc R . .
C99 C 0.2094(7) 0.1941(7) 0.7011(14) 0.056(6) Uani 1 1 d . . .
H99A H 0.2146 0.1759 0.7492 0.084 Uiso 1 1 calc R . .
H99B H 0.2330 0.1888 0.6671 0.084 Uiso 1 1 calc R . .
H99C H 0.1827 0.1832 0.6750 0.084 Uiso 1 1 calc R . .
O101 O 0.1644(4) 0.4096(4) 0.9153(8) 0.042(3) Uani 1 1 d . . .
O102 O 0.1265(4) 0.3888(5) 0.8094(7) 0.043(3) Uani 1 1 d . . .
C101 C 0.1362(5) 0.3845(6) 0.8801(12) 0.036(4) Uani 1 1 d . . .
N10 N 0.1123(5) 0.3522(6) 0.9243(11) 0.047(4) Uani 1 1 d . . .
C102 C 0.1240(6) 0.3427(8) 1.0024(13) 0.052(5) Uani 1 1 d . . .
H10A H 0.1492 0.3625 1.0179 0.063 Uiso 1 1 calc R . .
H10B H 0.1324 0.3084 1.0075 0.063 Uiso 1 1 calc R . .
C103 C 0.0898(9) 0.3525(9) 1.0564(14) 0.069(7) Uani 1 1 d . . .
H10C H 0.0997 0.3411 1.1086 0.083 Uiso 1 1 calc R . .
H10D H 0.0645 0.3331 1.0399 0.083 Uiso 1 1 calc R . .
C104 C 0.0760(11) 0.4052(11) 1.0630(18) 0.092(10) Uani 1 1 d . . .
H10E H 0.0634 0.4160 1.0123 0.110 Uiso 1 1 calc R . .
H10F H 0.0536 0.4075 1.1012 0.110 Uiso 1 1 calc R . .
C105 C 0.1089(13) 0.4352(12) 1.085(2) 0.112(13) Uani 1 1 d . . .
H10G H 0.0982 0.4682 1.0896 0.169 Uiso 1 1 calc R . .
H10H H 0.1306 0.4342 1.0465 0.169 Uiso 1 1 calc R . .
H10I H 0.1216 0.4248 1.1354 0.169 Uiso 1 1 calc R . .
C106 C 0.0819(6) 0.3217(7) 0.8815(13) 0.050(5) Uani 1 1 d . . .
H10J H 0.0667 0.3410 0.8406 0.059 Uiso 1 1 calc R . .
H10K H 0.0605 0.3098 0.9169 0.059 Uiso 1 1 calc R . .
C107 C 0.1033(7) 0.2790(7) 0.8445(14) 0.055(6) Uani 1 1 d . . .
H10L H 0.1209 0.2617 0.8848 0.066 Uiso 1 1 calc R . .
H10M H 0.1227 0.2911 0.8055 0.066 Uiso 1 1 calc R . .
C108 C 0.0719(8) 0.2432(8) 0.8052(17) 0.072(7) Uani 1 1 d . . .
H10N H 0.0528 0.2303 0.8442 0.087 Uiso 1 1 calc R . .
H10O H 0.0539 0.2603 0.7652 0.087 Uiso 1 1 calc R . .
C109 C 0.0944(11) 0.2020(12) 0.768(2) 0.123(14) Uani 1 1 d U . .
H10P H 0.0733 0.1801 0.7434 0.185 Uiso 1 1 calc R . .
H10Q H 0.1116 0.1844 0.8076 0.185 Uiso 1 1 calc R . .
H10R H 0.1129 0.2145 0.7288 0.185 Uiso 1 1 calc R . .
O111 O 0.1258(3) 0.5023(4) 0.8098(8) 0.040(3) Uani 1 1 d . . .
O112 O 0.1339(4) 0.5787(4) 0.7764(7) 0.040(3) Uani 1 1 d . . .
C111 C 0.1201(6) 0.5461(7) 0.8184(11) 0.039(4) Uani 1 1 d . . .
N11 N 0.0990(8) 0.5597(7) 0.8802(12) 0.071(6) Uani 1 1 d U A .
C112 C 0.0860(7) 0.5228(10) 0.9316(16) 0.090(9) Uani 1 1 d DU . .
H11L H 0.0916 0.5339 0.9848 0.135 Uiso 0.60 1 d P A 1
H11M H 0.1042 0.4945 0.9263 0.135 Uiso 0.60 1 d P A 1
H11N H 0.1009 0.5288 0.9822 0.135 Uiso 0.40 1 d P A 2
H11O H 0.0966 0.4919 0.9150 0.135 Uiso 0.40 1 d P A 2
C513 C 0.0398(8) 0.5082(19) 0.918(3) 0.098(13) Uiso 0.60(3) 1 d PD A 1
H51A H 0.0224 0.5370 0.9036 0.118 Uiso 0.60(3) 1 calc PR A 1
H51B H 0.0290 0.4945 0.9657 0.118 Uiso 0.60(3) 1 calc PR A 1
C514 C 0.0352(10) 0.4713(13) 0.853(2) 0.053(7) Uiso 0.60(3) 1 d PD A 1
H51C H 0.0582 0.4470 0.8595 0.064 Uiso 0.60(3) 1 calc PR A 1
H51D H 0.0378 0.4874 0.8025 0.064 Uiso 0.60(3) 1 calc PR A 1
C515 C -0.0080(18) 0.447(3) 0.855(5) 0.23(5) Uiso 0.60(3) 1 d PD A 1
H51E H -0.0106 0.4225 0.8140 0.346 Uiso 0.60(3) 1 calc PR A 1
H51F H -0.0306 0.4707 0.8475 0.346 Uiso 0.60(3) 1 calc PR A 1
H51G H -0.0104 0.4310 0.9056 0.346 Uiso 0.60(3) 1 calc PR A 1
C613 C 0.0383(8) 0.523(3) 0.940(3) 0.098(13) Uiso 0.40(3) 1 d PD A 2
H61A H 0.0286 0.5560 0.9518 0.118 Uiso 0.40(3) 1 calc PR A 2
H61B H 0.0311 0.5018 0.9839 0.118 Uiso 0.40(3) 1 calc PR A 2
C614 C 0.0158(11) 0.5051(18) 0.866(3) 0.053(7) Uiso 0.40(3) 1 d PD A 2
H61C H 0.0262 0.5232 0.8212 0.064 Uiso 0.40(3) 1 calc PR A 2
H61D H -0.0153 0.5104 0.8676 0.064 Uiso 0.40(3) 1 calc PR A 2
C615 C 0.025(5) 0.452(2) 0.856(7) 0.23(5) Uiso 0.40(3) 1 d PD A 2
H61E H 0.0111 0.4404 0.8072 0.346 Uiso 0.40(3) 1 calc PR A 2
H61F H 0.0136 0.4338 0.8992 0.346 Uiso 0.40(3) 1 calc PR A 2
H61G H 0.0557 0.4466 0.8552 0.346 Uiso 0.40(3) 1 calc PR A 2
C116 C 0.0925(10) 0.6134(9) 0.8969(17) 0.081(9) Uani 1 1 d . . .
H11A H 0.0855 0.6175 0.9517 0.098 Uiso 1 1 calc R A .
H11B H 0.1192 0.6310 0.8887 0.098 Uiso 1 1 calc R . .
C117 C 0.0585(10) 0.6330(10) 0.847(2) 0.094(10) Uani 1 1 d . A .
H11C H 0.0308 0.6194 0.8612 0.113 Uiso 1 1 calc R . .
H11D H 0.0631 0.6247 0.7926 0.113 Uiso 1 1 calc R . .
C118 C 0.0582(11) 0.6891(11) 0.857(2) 0.097(10) Uani 1 1 d U . .
H11E H 0.0570 0.6967 0.9132 0.117 Uiso 1 1 calc R A .
H11F H 0.0853 0.7023 0.8395 0.117 Uiso 1 1 calc R . .
C119 C 0.0238(13) 0.7125(13) 0.817(3) 0.16(2) Uani 1 1 d . A .
H11G H 0.0254 0.7472 0.8265 0.240 Uiso 1 1 calc R . .
H11H H -0.0033 0.6999 0.8342 0.240 Uiso 1 1 calc R . .
H11I H 0.0254 0.7065 0.7610 0.240 Uiso 1 1 calc R . .
O121 O 0.1442(4) 0.4437(4) 0.6747(8) 0.041(3) Uani 1 1 d . . .
O122 O 0.1226(4) 0.5141(5) 0.6205(7) 0.040(3) Uani 1 1 d . . .
C121 C 0.1159(5) 0.4717(6) 0.6410(10) 0.032(4) Uani 1 1 d . . .
N12 N 0.0754(5) 0.4549(6) 0.6282(9) 0.041(4) Uani 1 1 d . . .
C122 C 0.0656(6) 0.4054(6) 0.6487(13) 0.046(5) Uani 1 1 d . . .
H12C H 0.0353 0.4030 0.6615 0.056 Uiso 1 1 calc R . .
H12D H 0.0834 0.3958 0.6951 0.056 Uiso 1 1 calc R . .
C123 C 0.0741(11) 0.3706(9) 0.5811(16) 0.091(10) Uani 1 1 d . . .
H12E H 0.0539 0.3783 0.5370 0.109 Uiso 1 1 calc R . .
H12F H 0.1033 0.3765 0.5642 0.109 Uiso 1 1 calc R . .
C124 C 0.0698(9) 0.3183(9) 0.6003(19) 0.086(9) Uani 1 1 d . . .
H12G H 0.0401 0.3107 0.6127 0.103 Uiso 1 1 calc R . .
H12H H 0.0890 0.3097 0.6455 0.103 Uiso 1 1 calc R . .
C125 C 0.0821(13) 0.2910(14) 0.529(2) 0.146(16) Uani 1 1 d U . .
H12I H 0.0801 0.2563 0.5385 0.219 Uiso 1 1 calc R . .
H12J H 0.1115 0.2992 0.5173 0.219 Uiso 1 1 calc R . .
H12K H 0.0628 0.2998 0.4850 0.219 Uiso 1 1 calc R . .
C126 C 0.0428(6) 0.4861(7) 0.5943(12) 0.042(5) Uani 1 1 d . . .
H12L H 0.0204 0.4656 0.5690 0.051 Uiso 1 1 calc R . .
H12M H 0.0557 0.5051 0.5531 0.051 Uiso 1 1 calc R . .
C127 C 0.0218(6) 0.5202(8) 0.6460(12) 0.049(5) Uani 1 1 d . . .
H12N H 0.0444 0.5386 0.6752 0.059 Uiso 1 1 calc R . .
H12O H 0.0064 0.5012 0.6841 0.059 Uiso 1 1 calc R . .
C128 C -0.0088(7) 0.5554(8) 0.6090(13) 0.053(5) Uani 1 1 d U . .
H12P H -0.0331 0.5375 0.5842 0.064 Uiso 1 1 calc R . .
H12Q H 0.0056 0.5728 0.5677 0.064 Uiso 1 1 calc R . .
C129 C -0.0264(7) 0.5931(9) 0.6659(17) 0.074(8) Uani 1 1 d . . .
H12R H -0.0463 0.6148 0.6375 0.111 Uiso 1 1 calc R . .
H12S H -0.0027 0.6118 0.6897 0.111 Uiso 1 1 calc R . .
H12T H -0.0414 0.5764 0.7064 0.111 Uiso 1 1 calc R . .
N13 N 0.2384(4) 0.6470(5) 0.5081(8) 0.032(3) Uani 1 1 d . . .
H13C H 0.2659 0.6418 0.5273 0.038 Uiso 1 1 calc R . .
H13D H 0.2216 0.6226 0.5254 0.038 Uiso 1 1 calc R . .
C1A C 0.2222(5) 0.6962(6) 0.5384(11) 0.038(4) Uani 1 1 d . . .
H1A1 H 0.2033 0.7118 0.4982 0.046 Uiso 1 1 calc R . .
H1A2 H 0.2058 0.6911 0.5850 0.046 Uiso 1 1 calc R . .
C2A C 0.2599(6) 0.7277(6) 0.5577(12) 0.044(5) Uani 1 1 d . . .
H2A1 H 0.2789 0.7285 0.5137 0.052 Uiso 1 1 calc R . .
H2A2 H 0.2764 0.7148 0.6035 0.052 Uiso 1 1 calc R . .
C3A C 0.2442(7) 0.7791(6) 0.5749(13) 0.048(5) Uani 1 1 d . . .
H3A1 H 0.2290 0.7921 0.5278 0.058 Uiso 1 1 calc R . .
H3A2 H 0.2236 0.7775 0.6162 0.058 Uiso 1 1 calc R . .
C4A C 0.2804(9) 0.8135(8) 0.6001(15) 0.072(8) Uani 1 1 d . . .
H4A1 H 0.2686 0.8454 0.6104 0.107 Uiso 1 1 calc R . .
H4A2 H 0.3005 0.8160 0.5589 0.107 Uiso 1 1 calc R . .
H4A3 H 0.2952 0.8011 0.6473 0.107 Uiso 1 1 calc R . .
C5A C 0.2374(6) 0.6463(6) 0.4228(10) 0.037(4) Uani 1 1 d . . .
H5A1 H 0.2564 0.6716 0.4039 0.044 Uiso 1 1 calc R . .
H5A2 H 0.2080 0.6529 0.4017 0.044 Uiso 1 1 calc R . .
C6A C 0.2520(6) 0.5965(6) 0.3947(11) 0.040(4) Uani 1 1 d . . .
H6A1 H 0.2798 0.5881 0.4209 0.048 Uiso 1 1 calc R . .
H6A2 H 0.2310 0.5717 0.4080 0.048 Uiso 1 1 calc R . .
C7A C 0.2563(8) 0.5974(7) 0.3064(13) 0.057(6) Uani 1 1 d . . .
H7A1 H 0.2292 0.6085 0.2805 0.068 Uiso 1 1 calc R . .
H7A2 H 0.2790 0.6204 0.2935 0.068 Uiso 1 1 calc R . .
C8A C 0.2673(8) 0.5475(9) 0.2773(14) 0.066(7) Uani 1 1 d . . .
H8A1 H 0.2700 0.5485 0.2211 0.099 Uiso 1 1 calc R . .
H8A2 H 0.2446 0.5249 0.2895 0.099 Uiso 1 1 calc R . .
H8A3 H 0.2943 0.5368 0.3026 0.099 Uiso 1 1 calc R . .
N14 N 0.2632(5) 0.3747(5) 0.9506(9) 0.037(3) Uani 1 1 d . . .
H14C H 0.2872 0.3924 0.9414 0.044 Uiso 1 1 calc R . .
H14D H 0.2438 0.3801 0.9099 0.044 Uiso 1 1 calc R . .
C9A C 0.2448(6) 0.3940(6) 1.0224(11) 0.040(4) Uani 1 1 d . . .
H9A1 H 0.2318 0.4258 1.0105 0.048 Uiso 1 1 calc R . .
H9A2 H 0.2218 0.3722 1.0377 0.048 Uiso 1 1 calc R . .
C10A C 0.2762(6) 0.3994(7) 1.0885(11) 0.040(4) Uani 1 1 d . . .
H10S H 0.3000 0.4199 1.0727 0.049 Uiso 1 1 calc R . .
H10T H 0.2880 0.3674 1.1028 0.049 Uiso 1 1 calc R . .
C11A C 0.2567(6) 0.4215(7) 1.1580(11) 0.042(4) Uani 1 1 d . . .
H11J H 0.2492 0.4554 1.1460 0.051 Uiso 1 1 calc R . .
H11K H 0.2300 0.4041 1.1680 0.051 Uiso 1 1 calc R . .
C12A C 0.2855(8) 0.4204(9) 1.2304(14) 0.070(7) Uani 1 1 d . . .
H12U H 0.2709 0.4353 1.2730 0.105 Uiso 1 1 calc R . .
H12V H 0.3118 0.4382 1.2215 0.105 Uiso 1 1 calc R . .
H12W H 0.2925 0.3869 1.2436 0.105 Uiso 1 1 calc R . .
C13A C 0.2753(5) 0.3221(6) 0.9498(11) 0.034(4) Uani 1 1 d . . .
H13E H 0.2929 0.3160 0.9050 0.041 Uiso 1 1 calc R . .
H13F H 0.2929 0.3147 0.9974 0.041 Uiso 1 1 calc R . .
C14A C 0.2374(6) 0.2886(5) 0.9449(12) 0.039(4) Uani 1 1 d U . .
H14E H 0.2180 0.2979 0.9005 0.046 Uiso 1 1 calc R . .
H14F H 0.2215 0.2914 0.9927 0.046 Uiso 1 1 calc R . .
C15A C 0.2521(7) 0.2370(6) 0.9350(12) 0.048(5) Uani 1 1 d . . .
H15D H 0.2686 0.2348 0.8879 0.057 Uiso 1 1 calc R . .
H15E H 0.2713 0.2281 0.9799 0.057 Uiso 1 1 calc R . .
C16A C 0.2155(8) 0.2011(7) 0.9284(13) 0.061(6) Uani 1 1 d . . .
H16C H 0.2269 0.1686 0.9218 0.091 Uiso 1 1 calc R . .
H16D H 0.1966 0.2093 0.8835 0.091 Uiso 1 1 calc R . .
H16E H 0.1995 0.2023 0.9755 0.091 Uiso 1 1 calc R . .

loop_
_atom_site_aniso_label
_atom_site_aniso_U_11
_atom_site_aniso_U_22
_atom_site_aniso_U_33
_atom_site_aniso_U_23
_atom_site_aniso_U_13
_atom_site_aniso_U_12
Tb1 0.0322(4) 0.0270(4) 0.0346(5) -0.0014(3) -0.0046(3) 0.0020(3)
Tb2 0.0327(4) 0.0185(3) 0.0383(5) 0.0000(3) -0.0073(3) -0.0009(3)
Tb3 0.0317(4) 0.0218(3) 0.0336(5) 0.0036(3) -0.0031(3) 0.0000(3)
Tb4 0.0319(4) 0.0277(4) 0.0338(5) -0.0038(3) -0.0037(3) -0.0023(3)
O1 0.029(6) 0.021(5) 0.036(7) 0.010(5) 0.008(5) 0.002(4)
O2 0.037(6) 0.025(5) 0.023(6) 0.001(4) -0.006(5) 0.006(4)
O3 0.025(6) 0.030(6) 0.040(7) 0.002(5) -0.010(5) -0.004(4)
C1 0.026(8) 0.039(9) 0.023(8) -0.013(7) -0.005(6) 0.002(6)
O11 0.046(8) 0.049(8) 0.047(9) 0.003(7) 0.004(6) 0.013(6)
O12 0.029(6) 0.049(7) 0.042(8) 0.011(6) -0.002(5) 0.010(5)
C11 0.029(9) 0.027(8) 0.057(13) 0.006(8) -0.012(8) 0.004(6)
N1 0.041(9) 0.055(10) 0.056(12) 0.003(9) -0.008(8) 0.016(8)
C12 0.065(14) 0.081(16) 0.096(18) -0.018(14) -0.019(13) 0.041(13)
C13 0.11(3) 0.10(2) 0.17(4) 0.04(2) -0.04(2) -0.05(2)
C14 0.10(3) 0.10(2) 0.13(3) 0.00(2) -0.02(2) -0.033(18)
C15 0.12(3) 0.12(3) 0.28(7) -0.04(4) -0.04(4) -0.01(2)
C16 0.038(10) 0.048(11) 0.062(14) 0.007(10) -0.011(10) 0.011(9)
C17 0.048(12) 0.058(13) 0.069(16) 0.010(12) -0.004(11) 0.003(10)
C18 0.068(15) 0.052(13) 0.057(15) -0.005(11) 0.002(12) -0.014(11)
C19 0.10(2) 0.061(15) 0.076(19) 0.007(14) -0.029(16) 0.017(14)
O21 0.051(8) 0.028(6) 0.060(9) -0.005(6) -0.011(7) -0.006(5)
O22 0.036(6) 0.014(5) 0.044(7) -0.001(5) 0.000(5) 0.005(4)
C21 0.044(10) 0.018(7) 0.031(9) 0.001(6) 0.003(8) -0.001(6)
N2 0.026(7) 0.030(7) 0.048(10) -0.003(7) -0.006(6) -0.005(5)
C22 0.042(11) 0.070(14) 0.046(13) 0.006(11) -0.005(9) -0.015(10)
C23 0.042(11) 0.067(13) 0.037(11) 0.003(10) -0.012(9) -0.009(9)
C24 0.047(11) 0.036(10) 0.063(14) -0.005(10) -0.007(10) 0.007(8)
C25 0.079(17) 0.055(14) 0.075(18) -0.019(13) -0.005(14) 0.021(12)
C26 0.067(14) 0.036(10) 0.054(14) -0.009(9) -0.012(11) -0.009(9)
C27 0.051(13) 0.048(12) 0.10(2) -0.005(13) -0.018(13) -0.006(10)
C28 0.056(12) 0.033(10) 0.068(15) -0.003(10) -0.008(11) -0.009(9)
C29 0.068(15) 0.062(15) 0.066(17) -0.003(12) 0.016(13) 0.004(12)
O31 0.029(6) 0.031(6) 0.041(7) -0.010(5) 0.002(5) -0.008(5)
O32 0.032(6) 0.039(6) 0.028(6) 0.000(5) -0.005(5) -0.003(5)
C31 0.028(8) 0.035(8) 0.022(8) 0.007(7) 0.000(6) -0.006(6)
N3 0.021(6) 0.028(7) 0.044(9) -0.004(6) -0.008(6) -0.006(5)
C32 0.006(6) 0.044(9) 0.040(10) -0.002(8) -0.005(6) -0.006(6)
C33 0.040(9) 0.034(9) 0.038(10) -0.009(8) 0.004(8) -0.008(7)
C34 0.048(10) 0.033(9) 0.030(10) -0.011(7) -0.005(8) -0.007(7)
C35 0.049(12) 0.079(16) 0.054(14) -0.006(12) -0.013(10) -0.019(11)
C36 0.037(9) 0.040(9) 0.037(10) -0.006(8) -0.003(8) -0.008(8)
C37 0.040(9) 0.028(8) 0.033(10) 0.001(7) -0.010(8) 0.004(7)
C38 0.045(11) 0.044(11) 0.062(14) -0.010(10) -0.003(10) 0.013(9)
C39 0.054(13) 0.070(15) 0.053(14) -0.008(12) 0.000(11) 0.010(11)
O41 0.044(7) 0.023(5) 0.048(8) 0.012(5) -0.008(6) -0.007(5)
O42 0.044(7) 0.025(6) 0.054(9) 0.007(6) -0.011(6) -0.015(5)
C41 0.030(9) 0.029(8) 0.055(12) 0.011(8) -0.014(8) -0.004(7)
N4 0.040(8) 0.041(8) 0.046(10) 0.015(7) -0.001(7) -0.010(7)
C42 0.055(12) 0.042(10) 0.047(13) 0.011(9) 0.007(10) -0.006(9)
C43 0.057(14) 0.048(12) 0.088(19) 0.024(12) -0.001(13) 0.005(10)
C44 0.059(14) 0.052(13) 0.061(15) 0.005(11) -0.002(11) -0.006(10)
C45 0.069(16) 0.070(17) 0.09(2) 0.005(15) 0.020(15) 0.001(13)
C46 0.050(12) 0.048(12) 0.074(16) 0.025(11) -0.017(11) -0.016(9)
C47 0.075(17) 0.059(14) 0.069(17) 0.003(13) 0.006(13) -0.016(12)
C48 0.083(18) 0.034(11) 0.10(2) -0.003(12) -0.017(16) -0.019(11)
C49 0.039(12) 0.093(19) 0.09(2) 0.019(16) -0.010(12) -0.021(12)
O51 0.038(6) 0.030(6) 0.029(6) 0.001(5) -0.010(5) -0.009(5)
O52 0.026(6) 0.027(6) 0.077(10) 0.006(6) -0.012(6) -0.004(5)
C51 0.035(9) 0.028(8) 0.039(9) -0.006(7) -0.011(7) 0.001(6)
N5 0.047(9) 0.039(8) 0.063(12) 0.007(8) -0.029(8) 0.005(7)
C52 0.038(11) 0.047(11) 0.075(16) 0.004(11) -0.009(10) 0.008(9)
C53 0.055(14) 0.049(13) 0.09(2) -0.010(13) -0.017(13) -0.001(10)
C54 0.071(15) 0.043(12) 0.080(18) -0.007(11) -0.017(13) -0.023(11)
C55 0.051(14) 0.050(14) 0.18(3) -0.034(17) -0.015(17) 0.001(11)
C56 0.054(12) 0.045(11) 0.048(12) -0.008(9) -0.017(10) 0.009(9)
C57 0.033(9) 0.033(9) 0.050(12) 0.016(8) -0.008(8) 0.004(7)
C58 0.042(11) 0.038(10) 0.079(16) 0.002(10) -0.014(10) -0.012(8)
C59 0.054(13) 0.050(12) 0.078(17) 0.010(12) 0.011(12) 0.020(10)
O61 0.031(6) 0.025(5) 0.048(8) 0.005(5) -0.009(5) 0.006(4)
O62 0.037(6) 0.032(6) 0.043(8) 0.010(6) 0.013(5) 0.000(5)
C61 0.028(8) 0.024(7) 0.040(10) -0.004(7) -0.010(7) 0.008(6)
N6 0.033(7) 0.030(7) 0.044(9) 0.001(6) 0.005(6) 0.005(6)
C62 0.037(9) 0.028(8) 0.049(12) -0.007(8) 0.007(8) 0.000(7)
C63 0.038(10) 0.063(13) 0.050(13) -0.005(10) -0.006(9) -0.010(9)
C64 0.054(12) 0.062(13) 0.055(14) 0.009(11) -0.021(10) -0.019(11)
C65 0.059(14) 0.063(15) 0.078(18) 0.000(13) -0.010(12) -0.014(11)
C66 0.038(10) 0.042(10) 0.054(13) 0.013(9) 0.004(9) 0.010(8)
C67 0.039(10) 0.044(11) 0.065(15) 0.000(10) 0.003(10) -0.004(8)
C68 0.045(12) 0.041(11) 0.085(18) 0.002(11) 0.010(11) 0.007(9)
C69 0.069(17) 0.059(15) 0.12(3) 0.015(16) 0.013(16) 0.015(13)
O71 0.048(7) 0.031(6) 0.039(8) 0.007(6) 0.003(6) -0.008(5)
O72 0.041(7) 0.019(5) 0.043(7) 0.003(5) 0.000(5) 0.006(5)
C71 0.025(9) 0.048(11) 0.067(15) -0.002(10) -0.002(9) 0.002(8)
N7 0.044(9) 0.044(9) 0.045(10) 0.010(8) 0.005(7) 0.019(7)
C72 0.045(11) 0.045(11) 0.069(15) 0.015(10) 0.006(10) 0.019(9)
C73 0.058(15) 0.062(16) 0.13(3) 0.021(16) 0.000(16) 0.019(12)
C74 0.066(17) 0.061(16) 0.15(3) -0.004(18) -0.003(18) 0.015(13)
C75 0.09(2) 0.061(17) 0.16(3) 0.014(19) 0.02(2) -0.015(15)
C76 0.033(10) 0.060(13) 0.059(14) 0.030(11) -0.007(9) 0.005(9)
C77 0.048(11) 0.047(11) 0.050(13) 0.003(10) -0.006(9) -0.012(9)
C78 0.046(11) 0.049(12) 0.063(15) 0.016(10) -0.001(10) 0.007(9)
C79 0.061(14) 0.065(15) 0.065(16) 0.001(12) -0.010(12) -0.007(12)
O81 0.042(7) 0.027(6) 0.030(7) 0.001(5) 0.003(5) 0.002(5)
O82 0.032(6) 0.046(7) 0.048(8) -0.019(6) -0.010(6) -0.008(5)
C81 0.031(8) 0.018(6) 0.028(9) -0.003(6) -0.001(7) -0.003(6)
N8 0.029(7) 0.037(8) 0.076(12) -0.025(8) -0.013(7) 0.006(6)
C82 0.037(11) 0.049(12) 0.11(2) -0.011(13) -0.003(12) 0.001(9)
C83 0.047(11) 0.073(14) 0.033(11) 0.005(10) 0.023(9) 0.012(10)
C84 0.074(13) 0.078(14) 0.084(15) 0.002(12) -0.031(12) -0.010(11)
C85 0.041(13) 0.063(16) 0.17(4) 0.000(19) 0.027(17) 0.002(11)
C86 0.049(9) 0.025(7) 0.059(11) -0.029(7) 0.004(8) 0.009(6)
C87 0.057(12) 0.051(12) 0.068(14) -0.023(10) 0.006(9) 0.013(10)
C88 0.08(2) 0.072(18) 0.09(2) -0.011(16) -0.015(17) 0.023(15)
C89 0.08(2) 0.10(2) 0.10(2) -0.015(19) 0.030(18) 0.027(17)
O91 0.019(5) 0.022(5) 0.045(7) -0.004(5) -0.002(5) -0.001(4)
O92 0.042(7) 0.020(5) 0.046(8) 0.002(5) 0.005(6) 0.003(5)
C91 0.038(8) 0.018(6) 0.041(9) -0.002(6) 0.003(7) -0.003(6)
N9 0.034(7) 0.021(6) 0.038(8) -0.003(6) -0.001(6) 0.003(5)
C92 0.046(11) 0.044(10) 0.046(12) -0.015(9) 0.019(9) -0.018(8)
C93 0.052(11) 0.012(7) 0.058(13) -0.002(7) 0.009(9) -0.006(7)
C94 0.054(13) 0.042(11) 0.087(19) -0.012(12) 0.003(12) 0.006(10)
C95 0.041(11) 0.077(15) 0.12(2) -0.055(15) 0.020(12) 0.024(11)
C96 0.059(13) 0.035(10) 0.073(16) 0.005(10) -0.003(11) 0.028(9)
C97 0.057(12) 0.026(8) 0.045(12) 0.002(8) -0.010(9) 0.014(8)
C98 0.057(12) 0.024(8) 0.051(12) 0.009(8) -0.007(9) -0.013(8)
C99 0.069(14) 0.034(10) 0.066(15) 0.007(10) 0.016(12) -0.011(9)
O101 0.048(7) 0.039(7) 0.041(8) -0.010(6) 0.008(6) -0.002(6)
O102 0.050(8) 0.049(8) 0.031(7) 0.000(6) -0.003(6) -0.019(6)
C101 0.027(8) 0.030(8) 0.052(12) -0.004(8) 0.003(8) 0.002(7)
N10 0.034(8) 0.045(9) 0.064(12) 0.001(8) 0.005(8) -0.008(7)
C102 0.042(11) 0.046(11) 0.068(16) 0.005(11) 0.006(10) 0.007(9)
C103 0.089(19) 0.074(17) 0.046(14) -0.006(12) 0.014(13) -0.002(14)
C104 0.13(3) 0.08(2) 0.07(2) 0.022(16) 0.042(19) 0.037(19)
C105 0.16(4) 0.07(2) 0.10(3) 0.005(19) 0.00(3) -0.01(2)
C106 0.043(11) 0.044(11) 0.061(14) -0.011(10) -0.002(10) -0.003(9)
C107 0.055(13) 0.032(10) 0.077(17) -0.003(10) -0.004(11) -0.009(9)
C108 0.076(17) 0.049(13) 0.09(2) 0.010(13) -0.009(14) -0.020(12)
C109 0.12(3) 0.08(2) 0.17(3) -0.07(2) 0.04(2) -0.022(19)
O111 0.018(5) 0.043(7) 0.058(9) -0.006(6) -0.001(5) -0.003(5)
O112 0.061(8) 0.035(6) 0.025(6) 0.002(5) 0.014(6) 0.010(6)
C111 0.041(10) 0.043(10) 0.033(10) -0.006(8) 0.004(8) 0.023(8)
N11 0.112(16) 0.043(10) 0.059(12) 0.014(9) 0.033(11) 0.020(10)
C112 0.093(18) 0.080(16) 0.102(19) 0.026(15) 0.050(15) 0.017(14)
C116 0.13(3) 0.043(13) 0.075(19) -0.002(13) 0.029(18) 0.014(14)
C117 0.08(2) 0.076(19) 0.12(3) 0.035(19) -0.005(18) 0.022(15)
C118 0.107(17) 0.068(14) 0.115(18) -0.009(13) -0.018(14) 0.014(13)
C119 0.14(4) 0.07(2) 0.27(6) -0.03(3) 0.00(4) 0.03(2)
O121 0.038(7) 0.024(6) 0.059(9) -0.001(6) 0.003(6) -0.002(5)
O122 0.051(8) 0.048(7) 0.019(6) -0.004(5) -0.002(5) -0.014(6)
C121 0.039(9) 0.024(8) 0.032(10) -0.007(7) 0.000(7) -0.002(7)
N12 0.035(8) 0.043(8) 0.043(9) -0.002(7) -0.004(7) -0.017(7)
C122 0.027(9) 0.031(9) 0.079(16) -0.003(9) -0.012(9) -0.010(7)
C123 0.14(3) 0.045(13) 0.08(2) -0.008(13) -0.049(19) -0.021(15)
C124 0.069(17) 0.061(16) 0.12(3) -0.017(16) -0.034(17) 0.015(13)
C125 0.14(3) 0.13(3) 0.16(3) -0.09(2) -0.03(2) 0.05(2)
C126 0.031(9) 0.047(10) 0.048(12) 0.004(9) -0.010(8) -0.012(8)
C127 0.029(9) 0.067(13) 0.051(13) -0.018(11) -0.003(9) 0.004(9)
C128 0.054(10) 0.055(11) 0.049(11) -0.021(9) -0.017(9) 0.000(9)
C129 0.042(12) 0.080(17) 0.10(2) -0.015(15) -0.004(13) 0.030(12)
N13 0.035(7) 0.025(6) 0.035(8) 0.007(6) -0.004(6) 0.002(5)
C1A 0.033(9) 0.042(10) 0.040(11) -0.002(8) 0.007(8) -0.009(7)
C2A 0.048(11) 0.027(8) 0.054(13) 0.007(8) -0.013(9) 0.000(7)
C3A 0.068(13) 0.025(8) 0.051(13) 0.004(8) -0.004(10) 0.001(8)
C4A 0.11(2) 0.032(11) 0.074(18) -0.005(11) -0.017(15) 0.003(12)
C5A 0.043(10) 0.030(8) 0.038(10) 0.002(8) -0.004(8) -0.007(7)
C6A 0.045(10) 0.023(8) 0.050(12) -0.005(8) -0.001(9) -0.004(7)
C7A 0.085(17) 0.039(10) 0.047(13) -0.011(10) 0.016(12) -0.016(10)
C8A 0.082(17) 0.066(15) 0.049(14) -0.019(12) -0.005(12) 0.004(13)
N14 0.039(8) 0.034(8) 0.036(9) 0.007(6) 0.000(7) 0.008(6)
C9A 0.054(11) 0.027(8) 0.039(11) -0.005(8) -0.006(9) 0.002(8)
C10A 0.045(10) 0.034(9) 0.042(11) 0.004(8) 0.001(8) -0.007(8)
C11A 0.053(11) 0.032(9) 0.042(11) 0.005(8) 0.002(9) -0.003(8)
C12A 0.086(18) 0.064(15) 0.059(16) -0.010(13) -0.008(13) 0.008(13)
C13A 0.031(8) 0.030(8) 0.043(11) 0.004(8) 0.007(8) -0.003(7)
C14A 0.045(10) 0.017(7) 0.053(11) -0.002(7) 0.000(8) -0.011(7)
C15A 0.078(14) 0.023(8) 0.042(12) 0.009(8) -0.001(10) -0.011(9)
C16A 0.106(19) 0.032(10) 0.044(13) 0.000(9) 0.002(12) -0.007(11)

loop_
_atom_type_symbol
_atom_type_description
_atom_type_scat_dispersion_real
_atom_type_scat_dispersion_imag
_atom_type_scat_source
C C 0.0033 0.0016 'International Tables Vol C Tables 4.2.6.8 and 6.1.1.4'
H H 0.0000 0.0000 'International Tables Vol C Tables 4.2.6.8 and 6.1.1.4'
N N 0.0061 0.0033 'International Tables Vol C Tables 4.2.6.8 and 6.1.1.4'
O O 0.0106 0.0060 'International Tables Vol C Tables 4.2.6.8 and 6.1.1.4'
Tb Tb -0.1723 4.1537 'International Tables Vol C Tables 4.2.6.8 and 6.1.1.4'

loop_
_geom_angle_atom_site_label_1
_geom_angle_atom_site_label_2
_geom_angle_atom_site_label_3
_geom_angle
O122 Tb1 O21 174.0(5)
O122 Tb1 O112 91.4(5)
O21 Tb1 O112 88.2(5)
O122 Tb1 O31 84.4(4)
O21 Tb1 O31 93.9(5)
O112 Tb1 O31 159.6(4)
O122 Tb1 O1 87.9(4)
O21 Tb1 O1 86.1(4)
O112 Tb1 O1 81.1(4)
O31 Tb1 O1 78.7(4)
O122 Tb1 O12 98.7(4)
O21 Tb1 O12 86.1(5)
O112 Tb1 O12 131.4(4)
O31 Tb1 O12 69.0(4)
O1 Tb1 O12 146.1(4)
O122 Tb1 O11 93.9(5)
O21 Tb1 O11 91.9(5)
O112 Tb1 O11 78.2(5)
O31 Tb1 O11 122.0(5)
O1 Tb1 O11 159.3(4)
O12 Tb1 O11 53.9(5)
O122 Tb1 C11 94.9(5)
O21 Tb1 C11 91.0(5)
O112 Tb1 C11 104.7(5)
O31 Tb1 C11 95.6(5)
O1 Tb1 C11 173.4(5)
O12 Tb1 C11 27.5(5)
O11 Tb1 C11 26.6(5)
O61 Tb2 O22 179.1(4)
O61 Tb2 O32 85.2(4)
O22 Tb2 O32 95.4(4)
O61 Tb2 O51 87.2(4)
O22 Tb2 O51 92.6(4)
O32 Tb2 O51 152.5(4)
O61 Tb2 O3 93.2(4)
O22 Tb2 O3 87.6(4)
O32 Tb2 O3 77.2(4)
O51 Tb2 O3 76.9(4)
O61 Tb2 O42 91.6(4)
O22 Tb2 O42 87.5(4)
O32 Tb2 O42 128.7(4)
O51 Tb2 O42 77.8(4)
O3 Tb2 O42 154.0(4)
O61 Tb2 O41 93.1(4)
O22 Tb2 O41 86.4(4)
O32 Tb2 O41 74.3(4)
O51 Tb2 O41 132.5(4)
O3 Tb2 O41 150.2(4)
O42 Tb2 O41 54.8(4)
O61 Tb2 C41 90.8(5)
O22 Tb2 C41 88.4(5)
O32 Tb2 C41 101.9(5)
O51 Tb2 C41 104.6(5)
O3 Tb2 C41 175.9(5)
O42 Tb2 C41 26.9(4)
O41 Tb2 C41 28.0(4)
O52 Tb3 O81 90.5(5)
O52 Tb3 O62 84.7(5)
O81 Tb3 O62 161.4(4)
O52 Tb3 O91 160.1(4)
O81 Tb3 O91 93.9(4)
O62 Tb3 O91 96.7(4)
O52 Tb3 O71 83.1(4)
O81 Tb3 O71 120.8(4)
O62 Tb3 O71 76.5(4)
O91 Tb3 O71 78.0(4)
O52 Tb3 O72 85.1(4)
O81 Tb3 O72 67.2(4)
O62 Tb3 O72 130.0(4)
O91 Tb3 O72 78.8(4)
O71 Tb3 O72 53.7(4)
O52 Tb3 O2 129.3(4)
O81 Tb3 O2 75.5(4)
O62 Tb3 O2 93.7(4)
O91 Tb3 O2 70.5(3)
O71 Tb3 O2 145.7(4)
O72 Tb3 O2 129.2(4)
O52 Tb3 O3 78.1(4)
O81 Tb3 O3 80.1(4)
O62 Tb3 O3 81.3(4)
O91 Tb3 O3 121.7(3)
O71 Tb3 O3 152.1(4)
O72 Tb3 O3 143.0(4)
O2 Tb3 O3 51.8(3)
O52 Tb3 C71 83.1(5)
O81 Tb3 C71 93.7(5)
O62 Tb3 C71 103.5(5)
O91 Tb3 C71 77.3(5)
O71 Tb3 C71 27.1(5)
O72 Tb3 C71 26.6(5)
O2 Tb3 C71 144.9(5)
O3 Tb3 C71 160.1(5)
O52 Tb3 C1 102.9(4)
O81 Tb3 C1 73.1(4)
O62 Tb3 C1 90.4(4)
O91 Tb3 C1 96.9(4)
O71 Tb3 C1 165.2(4)
O72 Tb3 C1 139.5(4)
O2 Tb3 C1 26.5(4)
O3 Tb3 C1 25.7(4)
C71 Tb3 C1 165.4(6)
O121 Tb4 O111 80.7(4)
O121 Tb4 O82 146.9(4)
O111 Tb4 O82 78.8(4)
O121 Tb4 O102 76.4(4)
O111 Tb4 O102 85.8(5)
O82 Tb4 O102 127.1(5)
O121 Tb4 O2 93.0(4)
O111 Tb4 O2 129.9(4)
O82 Tb4 O2 80.9(4)
O102 Tb4 O2 141.1(4)
O121 Tb4 O92 104.1(4)
O111 Tb4 O92 160.5(4)
O82 Tb4 O92 104.0(4)
O102 Tb4 O92 77.1(4)
O2 Tb4 O92 69.2(4)
O121 Tb4 O101 130.8(4)
O111 Tb4 O101 90.5(5)
O82 Tb4 O101 75.1(4)
O102 Tb4 O101 54.6(4)
O2 Tb4 O101 127.0(4)
O92 Tb4 O101 72.0(4)
O121 Tb4 C101 103.6(5)
O111 Tb4 C101 88.4(5)
O82 Tb4 C101 101.5(5)
O102 Tb4 C101 27.2(5)
O2 Tb4 C101 140.5(4)
O92 Tb4 C101 72.1(4)
O101 Tb4 C101 27.4(5)
O121 Tb4 O1 78.2(4)
O111 Tb4 O1 79.8(4)
O82 Tb4 O1 72.9(4)
O102 Tb4 O1 152.5(4)
O2 Tb4 O1 50.5(3)
O92 Tb4 O1 119.6(4)
O101 Tb4 O1 147.7(4)
C101 Tb4 O1 167.7(4)
O121 Tb4 C1 91.9(4)
O111 Tb4 C1 103.9(4)
O82 Tb4 C1 68.5(4)
O102 Tb4 C1 163.6(4)
O2 Tb4 C1 26.2(4)
O92 Tb4 C1 94.9(4)
O101 Tb4 C1 136.9(4)
C101 Tb4 C1 161.7(5)
O1 Tb4 C1 26.1(4)
C1 O1 Tb1 156.1(11)
C1 O1 Tb4 84.9(9)
Tb1 O1 Tb4 117.1(4)
C1 O2 Tb4 100.0(9)
C1 O2 Tb3 96.4(8)
Tb4 O2 Tb3 130.3(5)
C1 O3 Tb2 132.5(10)
C1 O3 Tb3 92.8(9)
Tb2 O3 Tb3 120.9(5)
O3 C1 O1 126.3(15)
O3 C1 O2 117.3(14)
O1 C1 O2 116.4(14)
O3 C1 Tb3 61.5(8)
O1 C1 Tb3 164.2(12)
O2 C1 Tb3 57.2(7)
O3 C1 Tb4 150.3(11)
O1 C1 Tb4 68.9(8)
O2 C1 Tb4 53.8(8)
Tb3 C1 Tb4 98.1(5)
C11 O11 Tb1 92.3(10)
C11 O12 Tb1 93.2(11)
O11 C11 O12 119.9(15)
O11 C11 N1 120.9(18)
O12 C11 N1 119.1(19)
O11 C11 Tb1 61.1(9)
O12 C11 Tb1 59.3(8)
N1 C11 Tb1 170.0(14)
C11 N1 C16 121.1(17)
C11 N1 C12 119(2)
C16 N1 C12 119.7(17)
N1 C12 C13 120(3)
N1 C12 H12A 107.4
C13 C12 H12A 107.4
N1 C12 H12B 107.4
C13 C12 H12B 107.4
H12A C12 H12B 106.9
C14 C13 C12 110(3)
C14 C13 H13A 109.6
C12 C13 H13A 109.6
C14 C13 H13B 109.6
C12 C13 H13B 109.6
H13A C13 H13B 108.1
C13 C14 C15 112(3)
C13 C14 H14A 109.3
C15 C14 H14A 109.3
C13 C14 H14B 109.3
C15 C14 H14B 109.3
H14A C14 H14B 108.0
C14 C15 H15A 109.5
C14 C15 H15B 109.5
H15A C15 H15B 109.5
C14 C15 H15C 109.5
H15A C15 H15C 109.5
H15B C15 H15C 109.5
N1 C16 C17 112.5(19)
N1 C16 H16A 109.1
C17 C16 H16A 109.1
N1 C16 H16B 109.1
C17 C16 H16B 109.1
H16A C16 H16B 107.8
C16 C17 C18 114.3(18)
C16 C17 H17A 108.7
C18 C17 H17A 108.7
C16 C17 H17B 108.7
C18 C17 H17B 108.7
H17A C17 H17B 107.6
C19 C18 C17 114(2)
C19 C18 H18A 108.7
C17 C18 H18A 108.7
C19 C18 H18B 108.7
C17 C18 H18B 108.7
H18A C18 H18B 107.6
C18 C19 H19A 109.5
C18 C19 H19B 109.5
H19A C19 H19B 109.5
C18 C19 H19C 109.5
H19A C19 H19C 109.5
H19B C19 H19C 109.5
C21 O21 Tb1 139.9(11)
C21 O22 Tb2 142.5(10)
O22 C21 O21 122.1(17)
O22 C21 N2 120.0(15)
O21 C21 N2 117.7(16)
C21 N2 C26 119.3(16)
C21 N2 C22 119.1(15)
C26 N2 C22 121.2(17)
N2 C22 C23 117.5(18)
N2 C22 H22A 107.9
C23 C22 H22A 107.9
N2 C22 H22B 107.9
C23 C22 H22B 107.9
H22A C22 H22B 107.2
C22 C23 C24 113.6(17)
C22 C23 H23A 108.9
C24 C23 H23A 108.9
C22 C23 H23B 108.9
C24 C23 H23B 108.9
H23A C23 H23B 107.7
C25 C24 C23 112.7(18)
C25 C24 H24A 109.1
C23 C24 H24A 109.1
C25 C24 H24B 109.1
C23 C24 H24B 109.1
H24A C24 H24B 107.8
C24 C25 H25A 109.5
C24 C25 H25B 109.5
H25A C25 H25B 109.5
C24 C25 H25C 109.5
H25A C25 H25C 109.5
H25B C25 H25C 109.5
N2 C26 C27 116.0(17)
N2 C26 H26A 108.3
C27 C26 H26A 108.3
N2 C26 H26B 108.3
C27 C26 H26B 108.3
H26A C26 H26B 107.4
C28 C27 C26 110(2)
C28 C27 H27A 109.6
C26 C27 H27A 109.6
C28 C27 H27B 109.6
C26 C27 H27B 109.6
H27A C27 H27B 108.1
C29 C28 C27 115(2)
C29 C28 H28A 108.4
C27 C28 H28A 108.4
C29 C28 H28B 108.4
C27 C28 H28B 108.4
H28A C28 H28B 107.5
C28 C29 H29A 109.5
C28 C29 H29B 109.5
H29A C29 H29B 109.5
C28 C29 H29C 109.5
H29A C29 H29C 109.5
H29B C29 H29C 109.5
C31 O31 Tb1 129.9(11)
C31 O32 Tb2 153.3(11)
O32 C31 O31 124.1(15)
O32 C31 N3 116.4(14)
O31 C31 N3 119.5(13)
C31 N3 C36 121.0(13)
C31 N3 C32 121.0(13)
C36 N3 C32 117.9(13)
N3 C32 C33 111.6(13)
N3 C32 H32A 109.3
C33 C32 H32A 109.3
N3 C32 H32B 109.3
C33 C32 H32B 109.3
H32A C32 H32B 108.0
C32 C33 C34 110.7(14)
C32 C33 H33A 109.5
C34 C33 H33A 109.5
C32 C33 H33B 109.5
C34 C33 H33B 109.5
H33A C33 H33B 108.1
C33 C34 C35 109.3(16)
C33 C34 H34A 109.8
C35 C34 H34A 109.8
C33 C34 H34B 109.8
C35 C34 H34B 109.8
H34A C34 H34B 108.3
C34 C35 H35A 109.5
C34 C35 H35B 109.5
H35A C35 H35B 109.5
C34 C35 H35C 109.5
H35A C35 H35C 109.5
H35B C35 H35C 109.5
N3 C36 C37 114.7(15)
N3 C36 H36A 108.6
C37 C36 H36A 108.6
N3 C36 H36B 108.6
C37 C36 H36B 108.6
H36A C36 H36B 107.6
C36 C37 C38 110.4(15)
C36 C37 H37A 109.6
C38 C37 H37A 109.6
C36 C37 H37B 109.6
C38 C37 H37B 109.6
H37A C37 H37B 108.1
C39 C38 C37 112.9(18)
C39 C38 H38A 109.0
C37 C38 H38A 109.0
C39 C38 H38B 109.0
C37 C38 H38B 109.0
H38A C38 H38B 107.8
C38 C39 H39A 109.5
C38 C39 H39B 109.5
H39A C39 H39B 109.5
C38 C39 H39C 109.5
H39A C39 H39C 109.5
H39B C39 H39C 109.5
C41 O41 Tb2 90.9(10)
C41 O42 Tb2 92.5(10)
O42 C41 O41 121.2(16)
O42 C41 N4 122.2(15)
O41 C41 N4 116.6(16)
O42 C41 Tb2 60.6(9)
O41 C41 Tb2 61.1(9)
N4 C41 Tb2 172.0(14)
C41 N4 C42 123.9(15)
C41 N4 C46 117.9(16)
C42 N4 C46 118.1(16)
N4 C42 C43 114.2(18)
N4 C42 H42A 108.7
C43 C42 H42A 108.7
N4 C42 H42B 108.7
C43 C42 H42B 108.7
H42A C42 H42B 107.6
C42 C43 C44 115(2)
C42 C43 H43A 108.6
C44 C43 H43A 108.6
C42 C43 H43B 108.6
C44 C43 H43B 108.6
H43A C43 H43B 107.6
C45 C44 C43 116(2)
C45 C44 H44A 108.3
C43 C44 H44A 108.3
C45 C44 H44B 108.3
C43 C44 H44B 108.3
H44A C44 H44B 107.4
C44 C45 H45A 109.5
C44 C45 H45B 109.5
H45A C45 H45B 109.5
C44 C45 H45C 109.5
H45A C45 H45C 109.5
H45B C45 H45C 109.5
N4 C46 C47 110.5(17)
N4 C46 H46A 109.5
C47 C46 H46A 109.5
N4 C46 H46B 109.5
C47 C46 H46B 109.5
H46A C46 H46B 108.1
C48 C47 C46 114(2)
C48 C47 H47A 108.7
C46 C47 H47A 108.7
C48 C47 H47B 108.7
C46 C47 H47B 108.7
H47A C47 H47B 107.6
C49 C48 C47 114(2)
C49 C48 H48A 108.8
C47 C48 H48A 108.8
C49 C48 H48B 108.8
C47 C48 H48B 108.8
H48A C48 H48B 107.7
C48 C49 H49A 109.5
C48 C49 H49B 109.5
H49A C49 H49B 109.5
C48 C49 H49C 109.5
H49A C49 H49C 109.5
H49B C49 H49C 109.5
C51 O51 Tb2 135.3(10)
C51 O52 Tb3 145.0(11)
O51 C51 O52 125.1(15)
O51 C51 N5 118.6(15)
O52 C51 N5 116.2(15)
C51 N5 C56 120.7(16)
C51 N5 C52 120.8(15)
C56 N5 C52 116.9(16)
C53 C52 N5 113(2)
C53 C52 H52A 109.1
N5 C52 H52A 109.1
C53 C52 H52B 109.1
N5 C52 H52B 109.1
H52A C52 H52B 107.8
C52 C53 C54 108(2)
C52 C53 H53A 110.1
C54 C53 H53A 110.1
C52 C53 H53B 110.1
C54 C53 H53B 110.1
H53A C53 H53B 108.4
C55 C54 C53 121(2)
C55 C54 H54A 107.2
C53 C54 H54A 107.2
C55 C54 H54B 107.2
C53 C54 H54B 107.2
H54A C54 H54B 106.8
C54 C55 H55A 109.5
C54 C55 H55B 109.5
H55A C55 H55B 109.5
C54 C55 H55C 109.5
H55A C55 H55C 109.5
H55B C55 H55C 109.5
N5 C56 C57 114.2(17)
N5 C56 H56A 108.7
C57 C56 H56A 108.7
N5 C56 H56B 108.7
C57 C56 H56B 108.7
H56A C56 H56B 107.6
C58 C57 C56 114.0(17)
C58 C57 H57A 108.7
C56 C57 H57A 108.7
C58 C57 H57B 108.7
C56 C57 H57B 108.7
H57A C57 H57B 107.6
C59 C58 C57 113(2)
C59 C58 H58A 109.0
C57 C58 H58A 109.0
C59 C58 H58B 109.0
C57 C58 H58B 109.0
H58A C58 H58B 107.8
C58 C59 H59A 109.5
C58 C59 H59B 109.5
H59A C59 H59B 109.5
C58 C59 H59C 109.5
H59A C59 H59C 109.5
H59B C59 H59C 109.5
C61 O61 Tb2 138.2(12)
C61 O62 Tb3 136.5(11)
O62 C61 O61 123.2(15)
O62 C61 N6 120.1(14)
O61 C61 N6 116.7(16)
C61 N6 C66 122.0(15)
C61 N6 C62 119.0(14)
C66 N6 C62 118.8(14)
N6 C62 C63 115.4(16)
N6 C62 H62A 108.4
C63 C62 H62A 108.4
N6 C62 H62B 108.4
C63 C62 H62B 108.4
H62A C62 H62B 107.5
C62 C63 C64 113.4(18)
C62 C63 H63A 108.9
C64 C63 H63A 108.9
C62 C63 H63B 108.9
C64 C63 H63B 108.9
H63A C63 H63B 107.7
C63 C64 C65 113(2)
C63 C64 H64A 109.0
C65 C64 H64A 109.0
C63 C64 H64B 109.0
C65 C64 H64B 109.0
H64A C64 H64B 107.8
C64 C65 H65A 109.5
C64 C65 H65B 109.5
H65A C65 H65B 109.5
C64 C65 H65C 109.5
H65A C65 H65C 109.5
H65B C65 H65C 109.5
N6 C66 C67 113.4(17)
N6 C66 H66A 108.9
C67 C66 H66A 108.9
N6 C66 H66B 108.9
C67 C66 H66B 108.9
H66A C66 H66B 107.7
C68 C67 C66 112.7(18)
C68 C67 H67A 109.0
C66 C67 H67A 109.0
C68 C67 H67B 109.0
C66 C67 H67B 109.0
H67A C67 H67B 107.8
C67 C68 C69 109(2)
C67 C68 H68A 109.9
C69 C68 H68A 109.9
C67 C68 H68B 109.9
C69 C68 H68B 109.9
H68A C68 H68B 108.3
C68 C69 H69A 109.5
C68 C69 H69B 109.5
H69A C69 H69B 109.5
C68 C69 H69C 109.5
H69A C69 H69C 109.5
H69B C69 H69C 109.5
C71 O71 Tb3 93.3(11)
C71 O72 Tb3 91.2(12)
O72 C71 O71 121.9(18)
O72 C71 N7 119(2)
O71 C71 N7 119.3(18)
O72 C71 Tb3 62.3(10)
O71 C71 Tb3 59.6(10)
N7 C71 Tb3 178.7(16)
C71 N7 C72 122.2(18)
C71 N7 C76 118.7(16)
C72 N7 C76 119.0(15)
N7 C72 C73 111.3(19)
N7 C72 H72A 109.4
C73 C72 H72A 109.4
N7 C72 H72B 109.4
C73 C72 H72B 109.4
H72A C72 H72B 108.0
C74 C73 C72 113(2)
C74 C73 H73A 109.1
C72 C73 H73A 109.1
C74 C73 H73B 109.1
C72 C73 H73B 109.1
H73A C73 H73B 107.8
C73 C74 C75 111(2)
C73 C74 H74A 109.4
C75 C74 H74A 109.4
C73 C74 H74B 109.4
C75 C74 H74B 109.4
H74A C74 H74B 108.0
C74 C75 H75A 109.5
C74 C75 H75B 109.5
H75A C75 H75B 109.5
C74 C75 H75C 109.5
H75A C75 H75C 109.5
H75B C75 H75C 109.5
N7 C76 C77 114.9(17)
N7 C76 H76A 108.6
C77 C76 H76A 108.6
N7 C76 H76B 108.6
C77 C76 H76B 108.6
H76A C76 H76B 107.5
C78 C77 C76 112.4(17)
C78 C77 H77A 109.1
C76 C77 H77A 109.1
C78 C77 H77B 109.1
C76 C77 H77B 109.1
H77A C77 H77B 107.9
C77 C78 C79 114.3(18)
C77 C78 H78A 108.7
C79 C78 H78A 108.7
C77 C78 H78B 108.7
C79 C78 H78B 108.7
H78A C78 H78B 107.6
C78 C79 H79A 109.5
C78 C79 H79B 109.5
H79A C79 H79B 109.5
C78 C79 H79C 109.5
H79A C79 H79C 109.5
H79B C79 H79C 109.5
C81 O81 Tb3 141.9(11)
C81 O82 Tb4 131.6(11)
O82 C81 O81 126.3(14)
O82 C81 N8 115.6(14)
O81 C81 N8 117.9(14)
C81 N8 C86 121.2(14)
C81 N8 C82 119.8(15)
C86 N8 C82 118.6(16)
C83 C82 N8 111(2)
C83 C82 H82A 109.4
N8 C82 H82A 109.4
C83 C82 H82B 109.4
N8 C82 H82B 109.4
H82A C82 H82B 108.0
C82 C83 C84 107.3(19)
C82 C83 H83A 110.3
C84 C83 H83A 110.3
C82 C83 H83B 110.3
C84 C83 H83B 110.3
H83A C83 H83B 108.5
C85 C84 C83 118(2)
C85 C84 H84A 107.9
C83 C84 H84A 107.9
C85 C84 H84B 107.9
C83 C84 H84B 107.9
H84A C84 H84B 107.2
C84 C85 H85A 109.5
C84 C85 H85B 109.5
H85A C85 H85B 109.5
C84 C85 H85C 109.5
H85A C85 H85C 109.5
H85B C85 H85C 109.5
N8 C86 C87 114.1(17)
N8 C86 H86A 108.7
C87 C86 H86A 108.7
N8 C86 H86B 108.7
C87 C86 H86B 108.7
H86A C86 H86B 107.6
C86 C87 C88 115(2)
C86 C87 H87A 108.6
C88 C87 H87A 108.6
C86 C87 H87B 108.6
C88 C87 H87B 108.6
H87A C87 H87B 107.6
C89 C88 C87 116(2)
C89 C88 H88A 108.3
C87 C88 H88A 108.3
C89 C88 H88B 108.3
C87 C88 H88B 108.3
H88A C88 H88B 107.4
C88 C89 H89A 109.5
C88 C89 H89B 109.5
H89A C89 H89B 109.5
C88 C89 H89C 109.5
H89A C89 H89C 109.5
H89B C89 H89C 109.5
C91 O91 Tb3 126.6(9)
C91 O92 Tb4 124.1(10)
O92 C91 O91 124.6(16)
O92 C91 N9 118.2(15)
O91 C91 N9 117.2(15)
C91 N9 C96 119.3(16)
C91 N9 C92 117.1(14)
C96 N9 C92 123.6(16)
N9 C92 C93 118.6(16)
N9 C92 H92A 107.7
C93 C92 H92A 107.7
N9 C92 H92B 107.7
C93 C92 H92B 107.7
H92A C92 H92B 107.1
C94 C93 C92 112.3(16)
C94 C93 H93A 109.1
C92 C93 H93A 109.1
C94 C93 H93B 109.1
C92 C93 H93B 109.1
H93A C93 H93B 107.9
C95 C94 C93 115(2)
C95 C94 H94A 108.6
C93 C94 H94A 108.6
C95 C94 H94B 108.6
C93 C94 H94B 108.6
H94A C94 H94B 107.6
C94 C95 H95A 109.5
C94 C95 H95B 109.5
H95A C95 H95B 109.5
C94 C95 H95C 109.5
H95A C95 H95C 109.5
H95B C95 H95C 109.5
N9 C96 C97 109.6(14)
N9 C96 H96A 109.8
C97 C96 H96A 109.8
N9 C96 H96B 109.8
C97 C96 H96B 109.8
H96A C96 H96B 108.2
C98 C97 C96 113.0(16)
C98 C97 H97A 109.0
C96 C97 H97A 109.0
C98 C97 H97B 109.0
C96 C97 H97B 109.0
H97A C97 H97B 107.8
C97 C98 C99 111.3(17)
C97 C98 H98A 109.4
C99 C98 H98A 109.4
C97 C98 H98B 109.4
C99 C98 H98B 109.4
H98A C98 H98B 108.0
C98 C99 H99A 109.5
C98 C99 H99B 109.5
H99A C99 H99B 109.5
C98 C99 H99C 109.5
H99A C99 H99C 109.5
H99B C99 H99C 109.5
C101 O101 Tb4 89.0(11)
C101 O102 Tb4 93.1(10)
O102 C101 O101 123.3(17)
O102 C101 N10 118.7(16)
O101 C101 N10 117.9(18)
O102 C101 Tb4 59.7(9)
O101 C101 Tb4 63.6(10)
N10 C101 Tb4 177.4(12)
C102 N10 C101 121.2(16)
C102 N10 C106 120.9(17)
C101 N10 C106 116.5(18)
N10 C102 C103 114.2(18)
N10 C102 H10A 108.7
C103 C102 H10A 108.7
N10 C102 H10B 108.7
C103 C102 H10B 108.7
H10A C102 H10B 107.6
C102 C103 C104 116(2)
C102 C103 H10C 108.3
C104 C103 H10C 108.3
C102 C103 H10D 108.3
C104 C103 H10D 108.3
H10C C103 H10D 107.4
C105 C104 C103 113(3)
C105 C104 H10E 109.0
C103 C104 H10E 109.0
C105 C104 H10F 109.0
C103 C104 H10F 109.0
H10E C104 H10F 107.8
C104 C105 H10G 109.5
C104 C105 H10H 109.5
H10G C105 H10H 109.5
C104 C105 H10I 109.5
H10G C105 H10I 109.5
H10H C105 H10I 109.5
N10 C106 C107 112.1(16)
N10 C106 H10J 109.2
C107 C106 H10J 109.2
N10 C106 H10K 109.2
C107 C106 H10K 109.2
H10J C106 H10K 107.9
C106 C107 C108 113.7(19)
C106 C107 H10L 108.8
C108 C107 H10L 108.8
C106 C107 H10M 108.8
C108 C107 H10M 108.8
H10L C107 H10M 107.7
C109 C108 C107 112(2)
C109 C108 H10N 109.2
C107 C108 H10N 109.2
C109 C108 H10O 109.2
C107 C108 H10O 109.2
H10N C108 H10O 107.9
C108 C109 H10P 109.5
C108 C109 H10Q 109.5
H10P C109 H10Q 109.5
C108 C109 H10R 109.5
H10P C109 H10R 109.5
H10Q C109 H10R 109.5
C111 O111 Tb4 140.7(12)
C111 O112 Tb1 133.7(11)
O111 C111 O112 125.7(17)
O111 C111 N11 116.9(19)
O112 C111 N11 117.4(17)
C111 N11 C112 117.5(19)
C111 N11 C116 120.0(19)
C112 N11 C116 122(2)
N11 C112 C513 113(3)
N11 C112 C613 112(4)
C513 C112 C613 22(2)
N11 C112 H11L 108.4
C513 C112 H11L 110.9
C613 C112 H11L 92.0
N11 C112 H11M 109.4
C513 C112 H11M 109.3
C613 C112 H11M 126.7
H11L C112 H11M 105.4
N11 C112 H11N 107.0
C513 C112 H11N 126.5
C613 C112 H11N 109.8
H11L C112 H11N 19.5
H11M C112 H11N 88.1
N11 C112 H11O 109.7
C513 C112 H11O 93.3
C613 C112 H11O 112.9
H11L C112 H11O 120.8
H11M C112 H11O 18.3
H11N C112 H11O 105.1
C112 C513 C514 110.6(10)
C112 C513 H51A 109.5
C514 C513 H51A 109.5
C112 C513 H51B 109.5
C514 C513 H51B 109.5
H51A C513 H51B 108.1
C513 C514 C515 109.7(10)
C513 C514 H51C 109.7
C515 C514 H51C 109.7
C513 C514 H51D 109.7
C515 C514 H51D 109.7
H51C C514 H51D 108.2
C514 C515 H51E 109.5
C514 C515 H51F 109.5
H51E C515 H51F 109.5
C514 C515 H51G 109.5
H51E C515 H51G 109.5
H51F C515 H51G 109.5
C112 C613 C614 109.4(10)
C112 C613 H61A 109.8
C614 C613 H61A 109.8
C112 C613 H61B 109.8
C614 C613 H61B 109.8
H61A C613 H61B 108.2
C613 C614 C615 109.4(10)
C613 C614 H61C 109.8
C615 C614 H61C 109.8
C613 C614 H61D 109.8
C615 C614 H61D 109.8
H61C C614 H61D 108.2
C614 C615 H61E 109.5
C614 C615 H61F 109.5
H61E C615 H61F 109.5
C614 C615 H61G 109.5
H61E C615 H61G 109.5
H61F C615 H61G 109.5
C117 C116 N11 111(3)
C117 C116 H11A 109.5
N11 C116 H11A 109.5
C117 C116 H11B 109.5
N11 C116 H11B 109.5
H11A C116 H11B 108.0
C116 C117 C118 109(3)
C116 C117 H11C 110.0
C118 C117 H11C 110.0
C116 C117 H11D 110.0
C118 C117 H11D 110.0
H11C C117 H11D 108.3
C119 C118 C117 114(3)
C119 C118 H11E 108.7
C117 C118 H11E 108.7
C119 C118 H11F 108.7
C117 C118 H11F 108.7
H11E C118 H11F 107.6
C118 C119 H11G 109.5
C118 C119 H11H 109.5
H11G C119 H11H 109.5
C118 C119 H11I 109.5
H11G C119 H11I 109.5
H11H C119 H11I 109.5
C121 O121 Tb4 130.9(11)
C121 O122 Tb1 141.3(11)
O122 C121 O121 124.7(15)
O122 C121 N12 116.6(15)
O121 C121 N12 118.7(15)
C121 N12 C126 119.7(15)
C121 N12 C122 119.4(15)
C126 N12 C122 120.9(14)
N12 C122 C123 110.9(19)
N12 C122 H12C 109.4
C123 C122 H12C 109.4
N12 C122 H12D 109.4
C123 C122 H12D 109.4
H12C C122 H12D 108.0
C124 C123 C122 115(3)
C124 C123 H12E 108.6
C122 C123 H12E 108.6
C124 C123 H12F 108.6
C122 C123 H12F 108.6
H12E C123 H12F 107.6
C123 C124 C125 106(3)
C123 C124 H12G 110.5
C125 C124 H12G 110.5
C123 C124 H12H 110.5
C125 C124 H12H 110.5
H12G C124 H12H 108.7
C124 C125 H12I 109.5
C124 C125 H12J 109.5
H12I C125 H12J 109.5
C124 C125 H12K 109.5
H12I C125 H12K 109.5
H12J C125 H12K 109.5
N12 C126 C127 117.9(17)
N12 C126 H12L 107.8
C127 C126 H12L 107.8
N12 C126 H12M 107.8
C127 C126 H12M 107.8
H12L C126 H12M 107.2
C126 C127 C128 117.2(18)
C126 C127 H12N 108.0
C128 C127 H12N 108.0
C126 C127 H12O 108.0
C128 C127 H12O 108.0
H12N C127 H12O 107.2
C127 C128 C129 114.3(18)
C127 C128 H12P 108.7
C129 C128 H12P 108.7
C127 C128 H12Q 108.7
C129 C128 H12Q 108.7
H12P C128 H12Q 107.6
C128 C129 H12R 109.5
C128 C129 H12S 109.5
H12R C129 H12S 109.5
C128 C129 H12T 109.5
H12R C129 H12T 109.5
H12S C129 H12T 109.5
C5A N13 C1A 110.9(13)
C5A N13 H13C 109.4
C1A N13 H13C 109.4
C5A N13 H13D 109.4
C1A N13 H13D 109.4
H13C N13 H13D 108.0
C2A C1A N13 108.6(14)
C2A C1A H1A1 110.0
N13 C1A H1A1 110.0
C2A C1A H1A2 110.0
N13 C1A H1A2 110.0
H1A1 C1A H1A2 108.4
C1A C2A C3A 108.9(16)
C1A C2A H2A1 109.9
C3A C2A H2A1 109.9
C1A C2A H2A2 109.9
C3A C2A H2A2 109.9
H2A1 C2A H2A2 108.3
C4A C3A C2A 113.0(18)
C4A C3A H3A1 109.0
C2A C3A H3A1 109.0
C4A C3A H3A2 109.0
C2A C3A H3A2 109.0
H3A1 C3A H3A2 107.8
C3A C4A H4A1 109.5
C3A C4A H4A2 109.5
H4A1 C4A H4A2 109.5
C3A C4A H4A3 109.5
H4A1 C4A H4A3 109.5
H4A2 C4A H4A3 109.5
N13 C5A C6A 109.6(14)
N13 C5A H5A1 109.8
C6A C5A H5A1 109.8
N13 C5A H5A2 109.8
C6A C5A H5A2 109.8
H5A1 C5A H5A2 108.2
C7A C6A C5A 109.8(15)
C7A C6A H6A1 109.7
C5A C6A H6A1 109.7
C7A C6A H6A2 109.7
C5A C6A H6A2 109.7
H6A1 C6A H6A2 108.2
C8A C7A C6A 110.2(18)
C8A C7A H7A1 109.6
C6A C7A H7A1 109.6
C8A C7A H7A2 109.6
C6A C7A H7A2 109.6
H7A1 C7A H7A2 108.1
C7A C8A H8A1 109.5
C7A C8A H8A2 109.5
H8A1 C8A H8A2 109.5
C7A C8A H8A3 109.5
H8A1 C8A H8A3 109.5
H8A2 C8A H8A3 109.5
C9A N14 C13A 117.6(14)
C9A N14 H14C 107.9
C13A N14 H14C 107.9
C9A N14 H14D 107.9
C13A N14 H14D 107.9
H14C N14 H14D 107.2
C10A C9A N14 114.0(16)
C10A C9A H9A1 108.7
N14 C9A H9A1 108.7
C10A C9A H9A2 108.7
N14 C9A H9A2 108.7
H9A1 C9A H9A2 107.6
C9A C10A C11A 112.1(16)
C9A C10A H10S 109.2
C11A C10A H10S 109.2
C9A C10A H10T 109.2
C11A C10A H10T 109.2
H10S C10A H10T 107.9
C12A C11A C10A 113.8(18)
C12A C11A H11J 108.8
C10A C11A H11J 108.8
C12A C11A H11K 108.8
C10A C11A H11K 108.8
H11J C11A H11K 107.7
C11A C12A H12U 109.5
C11A C12A H12V 109.5
H12U C12A H12V 109.5
C11A C12A H12W 109.5
H12U C12A H12W 109.5
H12V C12A H12W 109.5
C14A C13A N14 113.6(14)
C14A C13A H13E 108.9
N14 C13A H13E 108.9
C14A C13A H13F 108.9
N14 C13A H13F 108.9
H13E C13A H13F 107.7
C13A C14A C15A 110.2(16)
C13A C14A H14E 109.6
C15A C14A H14E 109.6
C13A C14A H14F 109.6
C15A C14A H14F 109.6
H14E C14A H14F 108.1
C16A C15A C14A 113.3(18)
C16A C15A H15D 108.9
C14A C15A H15D 108.9
C16A C15A H15E 108.9
C14A C15A H15E 108.9
H15D C15A H15E 107.7
C15A C16A H16C 109.5
C15A C16A H16D 109.5
H16C C16A H16D 109.5
C15A C16A H16E 109.5
H16C C16A H16E 109.5
H16D C16A H16E 109.5

loop_
_geom_bond_atom_site_label_1
_geom_bond_atom_site_label_2
_geom_bond_distance
Tb1 O122 2.244(12)
Tb1 O21 2.274(12)
Tb1 O112 2.286(12)
Tb1 O31 2.314(12)
Tb1 O1 2.336(10)
Tb1 O12 2.380(12)
Tb1 O11 2.421(12)
Tb1 C11 2.763(16)
Tb2 O61 2.220(11)
Tb2 O22 2.263(10)
Tb2 O32 2.274(11)
Tb2 O51 2.302(10)
Tb2 O3 2.327(12)
Tb2 O42 2.416(11)
Tb2 O41 2.424(12)
Tb2 C41 2.770(18)
Tb3 O52 2.262(11)
Tb3 O81 2.293(12)
Tb3 O62 2.311(12)
Tb3 O91 2.319(10)
Tb3 O71 2.425(13)
Tb3 O72 2.485(12)
Tb3 O2 2.489(10)
Tb3 O3 2.590(11)
Tb3 C71 2.81(2)
Tb3 C1 2.944(15)
Tb4 O121 2.261(13)
Tb4 O111 2.262(12)
Tb4 O82 2.329(11)
Tb4 O102 2.363(12)
Tb4 O2 2.412(12)
Tb4 O92 2.418(11)
Tb4 O101 2.448(13)
Tb4 C101 2.732(18)
Tb4 O1 2.758(10)
Tb4 C1 2.944(17)
O1 C1 1.302(18)
O2 C1 1.321(19)
O3 C1 1.278(18)
O11 C11 1.24(2)
O12 C11 1.28(2)
C11 N1 1.36(2)
N1 C16 1.46(3)
N1 C12 1.47(3)
C12 C13 1.55(4)
C12 H12A 0.9900
C12 H12B 0.9900
C13 C14 1.41(4)
C13 H13A 0.9900
C13 H13B 0.9900
C14 C15 1.607(10)
C14 H14A 0.9900
C14 H14B 0.9900
C15 H15A 0.9800
C15 H15B 0.9800
C15 H15C 0.9800
C16 C17 1.51(3)
C16 H16A 0.9900
C16 H16B 0.9900
C17 C18 1.51(3)
C17 H17A 0.9900
C17 H17B 0.9900
C18 C19 1.48(3)
C18 H18A 0.9900
C18 H18B 0.9900
C19 H19A 0.9800
C19 H19B 0.9800
C19 H19C 0.9800
O21 C21 1.27(2)
O22 C21 1.24(2)
C21 N2 1.37(2)
N2 C26 1.41(2)
N2 C22 1.46(3)
C22 C23 1.47(3)
C22 H22A 0.9900
C22 H22B 0.9900
C23 C24 1.58(3)
C23 H23A 0.9900
C23 H23B 0.9900
C24 C25 1.53(3)
C24 H24A 0.9900
C24 H24B 0.9900
C25 H25A 0.9800
C25 H25B 0.9800
C25 H25C 0.9800
C26 C27 1.55(3)
C26 H26A 0.9900
C26 H26B 0.9900
C27 C28 1.49(3)
C27 H27A 0.9900
C27 H27B 0.9900
C28 C29 1.46(3)
C28 H28A 0.9900
C28 H28B 0.9900
C29 H29A 0.9800
C29 H29B 0.9800
C29 H29C 0.9800
O31 C31 1.270(19)
O32 C31 1.259(18)
C31 N3 1.38(2)
N3 C36 1.45(2)
N3 C32 1.488(17)
C32 C33 1.50(2)
C32 H32A 0.9900
C32 H32B 0.9900
C33 C34 1.53(2)
C33 H33A 0.9900
C33 H33B 0.9900
C34 C35 1.57(3)
C34 H34A 0.9900
C34 H34B 0.9900
C35 H35A 0.9800
C35 H35B 0.9800
C35 H35C 0.9800
C36 C37 1.51(3)
C36 H36A 0.9900
C36 H36B 0.9900
C37 C38 1.53(2)
C37 H37A 0.9900
C37 H37B 0.9900
C38 C39 1.53(3)
C38 H38A 0.9900
C38 H38B 0.9900
C39 H39A 0.9800
C39 H39B 0.9800
C39 H39C 0.9800
O41 C41 1.301(19)
O42 C41 1.25(2)
C41 N4 1.36(2)
N4 C42 1.46(2)
N4 C46 1.49(2)
C42 C43 1.51(3)
C42 H42A 0.9900
C42 H42B 0.9900
C43 C44 1.53(3)
C43 H43A 0.9900
C43 H43B 0.9900
C44 C45 1.44(3)
C44 H44A 0.9900
C44 H44B 0.9900
C45 H45A 0.9800
C45 H45B 0.9800
C45 H45C 0.9800
C46 C47 1.57(3)
C46 H46A 0.9900
C46 H46B 0.9900
C47 C48 1.52(3)
C47 H47A 0.9900
C47 H47B 0.9900
C48 C49 1.49(4)
C48 H48A 0.9900
C48 H48B 0.9900
C49 H49A 0.9800
C49 H49B 0.9800
C49 H49C 0.9800
O51 C51 1.261(19)
O52 C51 1.26(2)
C51 N5 1.35(2)
N5 C56 1.45(2)
N5 C52 1.53(3)
C52 C53 1.50(3)
C52 H52A 0.9900
C52 H52B 0.9900
C53 C54 1.53(3)
C53 H53A 0.9900
C53 H53B 0.9900
C54 C55 1.50(3)
C54 H54A 0.9900
C54 H54B 0.9900
C55 H55A 0.9800
C55 H55B 0.9800
C55 H55C 0.9800
C56 C57 1.52(3)
C56 H56A 0.9900
C56 H56B 0.9900
C57 C58 1.51(2)
C57 H57A 0.9900
C57 H57B 0.9900
C58 C59 1.47(3)
C58 H58A 0.9900
C58 H58B 0.9900
C59 H59A 0.9800
C59 H59B 0.9800
C59 H59C 0.9800
O61 C61 1.267(18)
O62 C61 1.25(2)
C61 N6 1.38(2)
N6 C66 1.44(2)
N6 C62 1.46(2)
C62 C63 1.50(3)
C62 H62A 0.9900
C62 H62B 0.9900
C63 C64 1.51(3)
C63 H63A 0.9900
C63 H63B 0.9900
C64 C65 1.51(3)
C64 H64A 0.9900
C64 H64B 0.9900
C65 H65A 0.9800
C65 H65B 0.9800
C65 H65C 0.9800
C66 C67 1.51(3)
C66 H66A 0.9900
C66 H66B 0.9900
C67 C68 1.50(3)
C67 H67A 0.9900
C67 H67B 0.9900
C68 C69 1.55(4)
C68 H68A 0.9900
C68 H68B 0.9900
C69 H69A 0.9800
C69 H69B 0.9800
C69 H69C 0.9800
O71 C71 1.28(2)
O72 C71 1.26(2)
C71 N7 1.36(2)
N7 C72 1.46(2)
N7 C76 1.47(3)
C72 C73 1.52(3)
C72 H72A 0.9900
C72 H72B 0.9900
C73 C74 1.45(4)
C73 H73A 0.9900
C73 H73B 0.9900
C74 C75 1.61(4)
C74 H74A 0.9900
C74 H74B 0.9900
C75 H75A 0.9800
C75 H75B 0.9800
C75 H75C 0.9800
C76 C77 1.53(3)
C76 H76A 0.9900
C76 H76B 0.9900
C77 C78 1.49(3)
C77 H77A 0.9900
C77 H77B 0.9900
C78 C79 1.57(3)
C78 H78A 0.9900
C78 H78B 0.9900
C79 H79A 0.9800
C79 H79B 0.9800
C79 H79C 0.9800
O81 C81 1.267(19)
O82 C81 1.254(18)
C81 N8 1.36(2)
N8 C86 1.45(2)
N8 C82 1.51(3)
C82 C83 1.50(3)
C82 H82A 0.9900
C82 H82B 0.9900
C83 C84 1.60(3)
C83 H83A 0.9900
C83 H83B 0.9900
C84 C85 1.45(4)
C84 H84A 0.9900
C84 H84B 0.9900
C85 H85A 0.9800
C85 H85B 0.9800
C85 H85C 0.9800
C86 C87 1.50(3)
C86 H86A 0.9900
C86 H86B 0.9900
C87 C88 1.53(3)
C87 H87A 0.9900
C87 H87B 0.9900
C88 C89 1.46(4)
C88 H88A 0.9900
C88 H88B 0.9900
C89 H89A 0.9800
C89 H89B 0.9800
C89 H89C 0.9800
O91 C91 1.271(19)
O92 C91 1.26(2)
C91 N9 1.41(2)
N9 C96 1.44(2)
N9 C92 1.45(2)
C92 C93 1.50(3)
C92 H92A 0.9900
C92 H92B 0.9900
C93 C94 1.49(3)
C93 H93A 0.9900
C93 H93B 0.9900
C94 C95 1.48(3)
C94 H94A 0.9900
C94 H94B 0.9900
C95 H95A 0.9800
C95 H95B 0.9800
C95 H95C 0.9800
C96 C97 1.61(3)
C96 H96A 0.9900
C96 H96B 0.9900
C97 C98 1.52(2)
C97 H97A 0.9900
C97 H97B 0.9900
C98 C99 1.55(3)
C98 H98A 0.9900
C98 H98B 0.9900
C99 H99A 0.9800
C99 H99B 0.9800
C99 H99C 0.9800
O101 C101 1.26(2)
O102 C101 1.25(2)
C101 N10 1.42(2)
N10 C102 1.41(3)
N10 C106 1.45(2)
C102 C103 1.48(3)
C102 H10A 0.9900
C102 H10B 0.9900
C103 C104 1.53(4)
C103 H10C 0.9900
C103 H10D 0.9900
C104 C105 1.37(4)
C104 H10E 0.9900
C104 H10F 0.9900
C105 H10G 0.9800
C105 H10H 0.9800
C105 H10I 0.9800
C106 C107 1.52(3)
C106 H10J 0.9900
C106 H10K 0.9900
C107 C108 1.53(3)
C107 H10L 0.9900
C107 H10M 0.9900
C108 C109 1.51(4)
C108 H10N 0.9900
C108 H10O 0.9900
C109 H10P 0.9800
C109 H10Q 0.9800
C109 H10R 0.9800
O111 C111 1.24(2)
O112 C111 1.25(2)
C111 N11 1.34(3)
N11 C112 1.43(3)
N11 C116 1.53(3)
C112 C513 1.515(10)
C112 C613 1.515(10)
C112 H11L 0.9782
C112 H11M 0.9764
C112 H11N 0.9847
C112 H11O 0.9683
C513 C514 1.516(10)
C513 H51A 0.9900
C513 H51B 0.9900
C514 C515 1.519(10)
C514 H51C 0.9900
C514 H51D 0.9900
C515 H51E 0.9800
C515 H51F 0.9800
C515 H51G 0.9800
C613 C614 1.520(10)
C613 H61A 0.9900
C613 H61B 0.9900
C614 C615 1.520(10)
C614 H61C 0.9900
C614 H61D 0.9900
C615 H61E 0.9800
C615 H61F 0.9800
C615 H61G 0.9800
C116 C117 1.44(4)
C116 H11A 0.9900
C116 H11B 0.9900
C117 C118 1.57(4)
C117 H11C 0.9900
C117 H11D 0.9900
C118 C119 1.42(5)
C118 H11E 0.9900
C118 H11F 0.9900
C119 H11G 0.9800
C119 H11H 0.9800
C119 H11I 0.9800
O121 C121 1.30(2)
O122 C121 1.25(2)
C121 N12 1.36(2)
N12 C126 1.44(2)
N12 C122 1.46(2)
C122 C123 1.55(3)
C122 H12C 0.9900
C122 H12D 0.9900
C123 C124 1.50(3)
C123 H12E 0.9900
C123 H12F 0.9900
C124 C125 1.52(4)
C124 H12G 0.9900
C124 H12H 0.9900
C125 H12I 0.9800
C125 H12J 0.9800
C125 H12K 0.9800
C126 C127 1.48(3)
C126 H12L 0.9900
C126 H12M 0.9900
C127 C128 1.49(3)
C127 H12N 0.9900
C127 H12O 0.9900
C128 C129 1.56(3)
C128 H12P 0.9900
C128 H12Q 0.9900
C129 H12R 0.9800
C129 H12S 0.9800
C129 H12T 0.9800
N13 C5A 1.47(2)
N13 C1A 1.56(2)
N13 H13C 0.9200
N13 H13D 0.9200
C1A C2A 1.50(2)
C1A H1A1 0.9900
C1A H1A2 0.9900
C2A C3A 1.54(2)
C2A H2A1 0.9900
C2A H2A2 0.9900
C3A C4A 1.53(3)
C3A H3A1 0.9900
C3A H3A2 0.9900
C4A H4A1 0.9800
C4A H4A2 0.9800
C4A H4A3 0.9800
C5A C6A 1.54(2)
C5A H5A1 0.9900
C5A H5A2 0.9900
C6A C7A 1.54(3)
C6A H6A1 0.9900
C6A H6A2 0.9900
C7A C8A 1.52(3)
C7A H7A1 0.9900
C7A H7A2 0.9900
C8A H8A1 0.9800
C8A H8A2 0.9800
C8A H8A3 0.9800
N14 C9A 1.50(2)
N14 C13A 1.51(2)
N14 H14C 0.9200
N14 H14D 0.9200
C9A C10A 1.48(2)
C9A H9A1 0.9900
C9A H9A2 0.9900
C10A C11A 1.51(3)
C10A H10S 0.9900
C10A H10T 0.9900
C11A C12A 1.50(3)
C11A H11J 0.9900
C11A H11K 0.9900
C12A H12U 0.9800
C12A H12V 0.9800
C12A H12W 0.9800
C13A C14A 1.51(2)
C13A H13E 0.9900
C13A H13F 0.9900
C14A C15A 1.52(2)
C14A H14E 0.9900
C14A H14F 0.9900
C15A C16A 1.52(3)
C15A H15D 0.9900
C15A H15E 0.9900
C16A H16C 0.9800
C16A H16D 0.9800
C16A H16E 0.9800
